data_7134866
loop_
_publ_author_name
'Kumar, Sachin'
'Fern&#xe1;ndez, Sergio'
'Saltsman, Irena'
'Fridman, Natalia'
'Mahammed, Atif'
'Miller, Alexander J. M.'
'Gross, Zeev'

_publ_section_title
;
 Substituents effects on the electrocatalytic CO<sub>2</sub> reduction by
 cobalt corroles in solution.
;
_journal_issue 69
_journal_name_full 'Chemical communications (Cambridge, England)'
_journal_page_first 12924
_journal_page_last 12927
_journal_paper_doi 10.1039/d5cc02717a
_journal_volume 61
_journal_year 2025
_chemical_formula_moiety 'C61 H50 Co N4 O6 P'
_chemical_formula_sum 'C61 H50 Co N4 O6 P'
_chemical_formula_weight 1024.95
_chemical_name_common 'Gross5R (Sachin)'
_space_group_crystal_system monoclinic
_space_group_IT_number 14
_space_group_name_Hall '-P 2yn'
_space_group_name_H-M_alt 'P 1 21/n 1'
_atom_sites_solution_hydrogens geom
_audit_creation_method SHELXL-2014/7
_audit_update_record
;
2025-02-04 deposited with the CCDC.	2025-07-23 downloaded from the CCDC.
;
_cell_angle_alpha 90
_cell_angle_beta 95.410(3)
_cell_angle_gamma 90
_cell_formula_units_Z 8
_cell_length_a 21.2453(7)
_cell_length_b 13.3608(4)
_cell_length_c 36.5986(12)
_cell_measurement_reflns_used 23444
_cell_measurement_temperature 140(2)
_cell_measurement_theta_max 30.044
_cell_measurement_theta_min 2.266
_cell_volume 10342.4(6)
_computing_cell_refinement 'CrysAlisPro 1.171.42.54a (Rigaku OD, 2022)'
_computing_data_collection 'CrysAlisPro 1.171.42.54a (Rigaku OD, 2022)'
_computing_data_reduction 'CrysAlisPro 1.171.42.54a (Rigaku OD, 2022)'
_computing_molecular_graphics 'Olex2 1.3 (Dolomanov et al., 2009)'
_computing_publication_material 'Olex2 1.3 (Dolomanov et al., 2009)'
_computing_structure_refinement 'SHELXL-2014/7 (Sheldrick, 2014)'
_computing_structure_solution 'SHELXT 2016/4 (Sheldrick, 2016)'
_diffrn_ambient_temperature 140(2)
_diffrn_detector_area_resol_mean 95
_diffrn_measured_fraction_theta_full 0.991
_diffrn_measured_fraction_theta_max 0.991
_diffrn_measurement_device_type 'XtaLAB Synergy-S'
_diffrn_measurement_method '\w scans'
_diffrn_radiation_type MoK\a
_diffrn_radiation_wavelength 0.71073
_diffrn_reflns_av_R_equivalents 0.1091
_diffrn_reflns_av_unetI/netI 0.1343
_diffrn_reflns_Laue_measured_fraction_full 0.991
_diffrn_reflns_Laue_measured_fraction_max 0.991
_diffrn_reflns_limit_h_max 28
_diffrn_reflns_limit_h_min -28
_diffrn_reflns_limit_k_max 17
_diffrn_reflns_limit_k_min -18
_diffrn_reflns_limit_l_max 42
_diffrn_reflns_limit_l_min -50
_diffrn_reflns_number 72114
_diffrn_reflns_point_group_measured_fraction_full 0.991
_diffrn_reflns_point_group_measured_fraction_max 0.991
_diffrn_reflns_theta_full 25.242
_diffrn_reflns_theta_max 30.044
_diffrn_reflns_theta_min 2.266
_exptl_absorpt_coefficient_mu 0.420
_exptl_absorpt_correction_T_max 0.955
_exptl_absorpt_correction_T_min 0.920
_exptl_absorpt_correction_type analytical
_exptl_absorpt_process_details
;
CrysAlisPro 1.171.42.54a (Rigaku Oxford Diffraction, 2022)
Spherical absorption correction
using equivalent radius and absorption coefficient.
Empirical absorption correction using spherical harmonics,
implemented in SCALE3 ABSPACK scaling algorithm.
;
_exptl_crystal_colour 'dark red'
_exptl_crystal_density_diffrn 1.317
_exptl_crystal_description plate
_exptl_crystal_F_000 4272
_exptl_crystal_size_max 0.150
_exptl_crystal_size_mid 0.090
_exptl_crystal_size_min 0.060
_refine_diff_density_max 0.569
_refine_diff_density_min -0.430
_refine_diff_density_rms 0.051
_refine_ls_extinction_method none
_refine_ls_goodness_of_fit_ref 0.998
_refine_ls_hydrogen_treatment constr
_refine_ls_matrix_type full
_refine_ls_number_parameters 1327
_refine_ls_number_reflns 23444
_refine_ls_number_restraints 0
_refine_ls_restrained_S_all 0.998
_refine_ls_R_factor_all 0.1704
_refine_ls_R_factor_gt 0.0897
_refine_ls_shift/su_max 0.001
_refine_ls_shift/su_mean 0.000
_refine_ls_structure_factor_coef Fsqd
_refine_ls_weighting_details 'w=1/[\s^2^(Fo^2^)+(0.0499P)^2^+3.6384P] where P=(Fo^2^+2Fc^2^)/3'
_refine_ls_weighting_scheme calc
_refine_ls_wR_factor_gt 0.1332
_refine_ls_wR_factor_ref 0.1557
_reflns_Friedel_coverage 0.000
_reflns_number_gt 11498
_reflns_number_total 23444
_reflns_threshold_expression 'I > 2\s(I)'
_cod_data_source_file d5cc02717a2.cif
_cod_data_source_block Gross5R
_cod_depositor_comments 'Adding full bibliography for 7134866--7134867.cif.'
_cod_original_cell_volume 10342.3(6)
_cod_original_sg_symbol_H-M 'P 21/n'
_cod_database_code 7134866
_shelx_shelxl_version_number 2014/7
_shelx_space_group_comment
;
The symmetry employed for this shelxl refinement is uniquely defined
by the following loop, which should always be used as a source of
symmetry information in preference to the above space-group names.
They are only intended as comments.
;
_shelx_estimated_absorpt_t_min 0.940
_shelx_estimated_absorpt_t_max 0.975

loop_
_space_group_symop_operation_xyz
'x, y, z'
'-x+1/2, y+1/2, -z+1/2'
'-x, -y, -z'
'x-1/2, -y-1/2, z-1/2'

loop_
_atom_site_label
_atom_site_type_symbol
_atom_site_fract_x
_atom_site_fract_y
_atom_site_fract_z
_atom_site_U_iso_or_equiv
_atom_site_adp_type
_atom_site_occupancy
_atom_site_site_symmetry_order
_atom_site_calc_flag
_atom_site_refinement_flags_posn
_atom_site_refinement_flags_adp
_atom_site_refinement_flags_occupancy
_atom_site_disorder_assembly
_atom_site_disorder_group
Co1 Co 0.47970(2) 0.30315(3) 0.36920(2) 0.03919(12) Uani 1 1 d . . . . .
P1 P 0.48715(4) 0.37934(7) 0.42286(3) 0.0430(2) Uani 1 1 d . . . . .
O1 O 0.52208(15) 0.6832(2) 0.35923(9) 0.0747(8) Uani 1 1 d . . . . .
O2 O 0.58427(16) 0.5060(2) 0.25899(9) 0.0826(9) Uani 1 1 d . . . . .
O3 O 0.69477(15) 0.2468(3) 0.44334(9) 0.0884(10) Uani 1 1 d . . . . .
O4 O 0.66851(14) 0.0624(2) 0.33539(9) 0.0824(10) Uani 1 1 d . . . . .
O5 O 0.37979(16) -0.0619(2) 0.34187(9) 0.0797(9) Uani 1 1 d . . . . .
O6 O 0.34823(16) 0.0748(3) 0.45568(9) 0.0867(10) Uani 1 1 d . . . . .
N1 N 0.55925(13) 0.3400(2) 0.35500(8) 0.0423(7) Uani 1 1 d . . . . .
N2 N 0.50462(13) 0.17170(19) 0.38268(8) 0.0413(7) Uani 1 1 d . . . . .
N3 N 0.39528(13) 0.2639(2) 0.36724(8) 0.0436(7) Uani 1 1 d . . . . .
N4 N 0.44236(13) 0.4100(2) 0.34264(7) 0.0425(7) Uani 1 1 d . . . . .
C1 C 0.53178(17) 0.5036(3) 0.32547(10) 0.0477(9) Uani 1 1 d . . . . .
C2 C 0.57542(16) 0.4298(3) 0.33860(10) 0.0466(8) Uani 1 1 d . . . . .
C3 C 0.64196(17) 0.4321(3) 0.33806(11) 0.0573(10) Uani 1 1 d . . . . .
H3 H 0.6654 0.4849 0.3285 0.069 Uiso 1 1 calc R U . . .
C4 C 0.66677(17) 0.3471(3) 0.35333(11) 0.0544(10) Uani 1 1 d . . . . .
H4 H 0.7103 0.3295 0.3565 0.065 Uiso 1 1 calc R U . . .
C5 C 0.61517(16) 0.2888(3) 0.36387(10) 0.0452(8) Uani 1 1 d . . . . .
C6 C 0.61882(16) 0.1958(3) 0.38105(10) 0.0467(8) Uani 1 1 d . . . . .
C7 C 0.56664(16) 0.1397(3) 0.38914(10) 0.0457(8) Uani 1 1 d . . . . .
C8 C 0.56694(18) 0.0396(3) 0.40367(11) 0.0546(10) Uani 1 1 d . . . . .
H8 H 0.6032 0.0003 0.4110 0.066 Uiso 1 1 calc R U . . .
C9 C 0.50545(18) 0.0118(3) 0.40491(11) 0.0529(9) Uani 1 1 d . . . . .
H9 H 0.4912 -0.0512 0.4129 0.064 Uiso 1 1 calc R U . . .
C10 C 0.46635(16) 0.0935(2) 0.39214(9) 0.0428(8) Uani 1 1 d . . . . .
C11 C 0.39984(16) 0.0953(3) 0.38953(10) 0.0460(8) Uani 1 1 d . . . . .
C12 C 0.36508(16) 0.1779(3) 0.37700(10) 0.0448(8) Uani 1 1 d . . . . .
C13 C 0.29896(17) 0.1924(3) 0.36866(11) 0.0570(10) Uani 1 1 d . . . . .
H13 H 0.2667 0.1456 0.3728 0.068 Uiso 1 1 calc R U . . .
C14 C 0.28992(17) 0.2858(3) 0.35361(11) 0.0543(10) Uani 1 1 d . . . . .
H14 H 0.2505 0.3156 0.3454 0.065 Uiso 1 1 calc R U . . .
C15 C 0.35048(16) 0.3298(3) 0.35249(10) 0.0445(8) Uani 1 1 d . . . . .
C16 C 0.37811(16) 0.4157(3) 0.33833(9) 0.0429(8) Uani 1 1 d . . . . .
C17 C 0.36021(18) 0.5052(3) 0.31874(10) 0.0532(9) Uani 1 1 d . . . . .
H17 H 0.3183 0.5277 0.3118 0.064 Uiso 1 1 calc R U . . .
C18 C 0.41474(18) 0.5521(3) 0.31185(10) 0.0526(9) Uani 1 1 d . . . . .
H18 H 0.4176 0.6139 0.2993 0.063 Uiso 1 1 calc R U . . .
C19 C 0.46721(17) 0.4927(3) 0.32676(9) 0.0448(8) Uani 1 1 d . . . . .
C20 C 0.55487(17) 0.5976(3) 0.30876(11) 0.0526(9) Uani 1 1 d . . . . .
C21 C 0.54736(18) 0.6886(3) 0.32644(12) 0.0576(10) Uani 1 1 d . . . . .
C22 C 0.5653(2) 0.7777(3) 0.31084(14) 0.0719(13) Uani 1 1 d . . . . .
H22 H 0.5602 0.8398 0.3229 0.086 Uiso 1 1 calc R U . . .
C23 C 0.5899(2) 0.7744(4) 0.27823(15) 0.0758(14) Uani 1 1 d . . . . .
H23 H 0.6024 0.8354 0.2677 0.091 Uiso 1 1 calc R U . . .
C24 C 0.5979(2) 0.6865(4) 0.25939(13) 0.0733(13) Uani 1 1 d . . . . .
H24 H 0.6150 0.6864 0.2364 0.088 Uiso 1 1 calc R U . . .
C25 C 0.57958(18) 0.5981(3) 0.27556(11) 0.0585(10) Uani 1 1 d . . . . .
C26 C 0.5091(3) 0.7737(4) 0.37729(15) 0.0940(16) Uani 1 1 d . . . . .
H26A H 0.4832 0.8172 0.3603 0.141 Uiso 1 1 calc R U . . .
H26B H 0.5489 0.8075 0.3854 0.141 Uiso 1 1 calc R U . . .
H26C H 0.4861 0.7589 0.3986 0.141 Uiso 1 1 calc R U . . .
C27 C 0.6056(4) 0.4985(5) 0.22491(18) 0.150(3) Uani 1 1 d . . . . .
H27A H 0.5770 0.5350 0.2070 0.225 Uiso 1 1 calc R U . . .
H27B H 0.6070 0.4279 0.2178 0.225 Uiso 1 1 calc R U . . .
H27C H 0.6482 0.5273 0.2256 0.225 Uiso 1 1 calc R U . . .
C28 C 0.68315(17) 0.1500(3) 0.39029(11) 0.0525(9) Uani 1 1 d . . . . .
C29 C 0.71977(19) 0.1760(3) 0.42227(12) 0.0636(11) Uani 1 1 d . . . . .
C30 C 0.7782(2) 0.1308(4) 0.43128(15) 0.0810(14) Uani 1 1 d . . . . .
H30 H 0.8032 0.1479 0.4533 0.097 Uiso 1 1 calc R U . . .
C31 C 0.7986(2) 0.0614(4) 0.40786(17) 0.0853(16) Uani 1 1 d . . . . .
H31 H 0.8382 0.0297 0.4142 0.102 Uiso 1 1 calc R U . . .
C32 C 0.7647(2) 0.0356(3) 0.37560(16) 0.0763(14) Uani 1 1 d . . . . .
H32 H 0.7806 -0.0125 0.3597 0.092 Uiso 1 1 calc R U . . .
C33 C 0.70638(18) 0.0812(3) 0.36664(12) 0.0585(10) Uani 1 1 d . . . . .
C34 C 0.7313(3) 0.2841(5) 0.47448(15) 0.112(2) Uani 1 1 d . . . . .
H34A H 0.7711 0.3111 0.4672 0.168 Uiso 1 1 calc R U . . .
H34B H 0.7403 0.2299 0.4922 0.168 Uiso 1 1 calc R U . . .
H34C H 0.7079 0.3373 0.4857 0.168 Uiso 1 1 calc R U . . .
C35 C 0.6906(3) 0.0048(4) 0.30776(15) 0.0917(16) Uani 1 1 d . . . . .
H35A H 0.6592 0.0045 0.2863 0.137 Uiso 1 1 calc R U . . .
H35B H 0.6978 -0.0639 0.3166 0.137 Uiso 1 1 calc R U . . .
H35C H 0.7304 0.0330 0.3009 0.137 Uiso 1 1 calc R U . . .
C36 C 0.36329(17) 0.0040(3) 0.39894(11) 0.0496(9) Uani 1 1 d . . . . .
C37 C 0.35136(19) -0.0724(3) 0.37335(13) 0.0604(11) Uani 1 1 d . . . . .
C38 C 0.3124(2) -0.1524(3) 0.38010(16) 0.0791(14) Uani 1 1 d . . . . .
H38 H 0.3043 -0.2040 0.3624 0.095 Uiso 1 1 calc R U . . .
C39 C 0.2858(2) -0.1557(4) 0.41259(18) 0.0868(16) Uani 1 1 d . . . . .
H39 H 0.2593 -0.2106 0.4173 0.104 Uiso 1 1 calc R U . . .
C40 C 0.2962(2) -0.0819(4) 0.43884(15) 0.0802(14) Uani 1 1 d . . . . .
H40 H 0.2772 -0.0855 0.4613 0.096 Uiso 1 1 calc R U . . .
C41 C 0.33508(19) -0.0019(3) 0.43165(12) 0.0631(11) Uani 1 1 d . . . . .
C42 C 0.3641(3) -0.1320(4) 0.31290(16) 0.114(2) Uani 1 1 d . . . . .
H42A H 0.3857 -0.1133 0.2914 0.171 Uiso 1 1 calc R U . . .
H42B H 0.3183 -0.1316 0.3064 0.171 Uiso 1 1 calc R U . . .
H42C H 0.3775 -0.1992 0.3210 0.171 Uiso 1 1 calc R U . . .
C43 C 0.3177(4) 0.0771(6) 0.4883(2) 0.174(4) Uani 1 1 d . . . . .
H43A H 0.2722 0.0869 0.4822 0.261 Uiso 1 1 calc R U . . .
H43B H 0.3347 0.1324 0.5038 0.261 Uiso 1 1 calc R U . . .
H43C H 0.3250 0.0137 0.5015 0.261 Uiso 1 1 calc R U . . .
C44 C 0.50920(17) 0.2960(3) 0.46153(10) 0.0478(9) Uani 1 1 d . . . . .
C45 C 0.56142(19) 0.3131(3) 0.48617(11) 0.0603(10) Uani 1 1 d . . . . .
H45 H 0.5857 0.3723 0.4843 0.072 Uiso 1 1 calc R U . . .
C46 C 0.5786(2) 0.2444(4) 0.51362(12) 0.0739(12) Uani 1 1 d . . . . .
H46 H 0.6144 0.2568 0.5306 0.089 Uiso 1 1 calc R U . . .
C47 C 0.5442(2) 0.1587(4) 0.51648(13) 0.0774(13) Uani 1 1 d . . . . .
H47 H 0.5568 0.1110 0.5350 0.093 Uiso 1 1 calc R U . . .
C48 C 0.4915(2) 0.1415(3) 0.49273(12) 0.0703(12) Uani 1 1 d . . . . .
H48 H 0.4672 0.0827 0.4953 0.084 Uiso 1 1 calc R U . . .
C49 C 0.4735(2) 0.2091(3) 0.46513(11) 0.0578(10) Uani 1 1 d . . . . .
H49 H 0.4370 0.1967 0.4487 0.069 Uiso 1 1 calc R U . . .
C50 C 0.41245(17) 0.4370(3) 0.43140(10) 0.0497(9) Uani 1 1 d . . . . .
C51 C 0.3736(2) 0.4009(4) 0.45599(13) 0.0804(14) Uani 1 1 d . . . . .
H51 H 0.3854 0.3425 0.4697 0.097 Uiso 1 1 calc R U . . .
C52 C 0.3167(2) 0.4486(5) 0.46121(15) 0.1029(19) Uani 1 1 d . . . . .
H52 H 0.2893 0.4214 0.4777 0.123 Uiso 1 1 calc R U . . .
C53 C 0.3008(2) 0.5341(5) 0.44262(15) 0.0936(18) Uani 1 1 d . . . . .
H53 H 0.2630 0.5684 0.4469 0.112 Uiso 1 1 calc R U . . .
C54 C 0.3386(2) 0.5709(4) 0.41795(14) 0.0800(14) Uani 1 1 d . . . . .
H54 H 0.3267 0.6304 0.4048 0.096 Uiso 1 1 calc R U . . .
C55 C 0.39429(19) 0.5230(3) 0.41171(11) 0.0612(11) Uani 1 1 d . . . . .
H55 H 0.4201 0.5487 0.3940 0.073 Uiso 1 1 calc R U . . .
C56 C 0.54452(18) 0.4808(3) 0.43062(10) 0.0492(9) Uani 1 1 d . . . . .
C57 C 0.5290(2) 0.5712(3) 0.44666(12) 0.0689(12) Uani 1 1 d . . . . .
H57 H 0.4871 0.5816 0.4529 0.083 Uiso 1 1 calc R U . . .
C58 C 0.5730(3) 0.6448(4) 0.45359(15) 0.0881(16) Uani 1 1 d . . . . .
H58 H 0.5615 0.7061 0.4643 0.106 Uiso 1 1 calc R U . . .
C59 C 0.6331(3) 0.6308(4) 0.44530(14) 0.0935(17) Uani 1 1 d . . . . .
H59 H 0.6634 0.6828 0.4499 0.112 Uiso 1 1 calc R U . . .
C60 C 0.6507(2) 0.5423(5) 0.43033(14) 0.0935(17) Uani 1 1 d . . . . .
H60 H 0.6931 0.5324 0.4249 0.112 Uiso 1 1 calc R U . . .
C61 C 0.6062(2) 0.4671(4) 0.42311(12) 0.0730(13) Uani 1 1 d . . . . .
H61 H 0.6184 0.4055 0.4129 0.088 Uiso 1 1 calc R U . . .
Co1A Co 0.97402(2) 0.47695(3) 0.62815(2) 0.04132(12) Uani 1 1 d . . . . .
P1A P 1.00263(4) 0.54644(7) 0.68186(3) 0.0434(2) Uani 1 1 d . . . . .
O1A O 1.02344(16) 0.8684(2) 0.59661(9) 0.0809(9) Uani 1 1 d . . . . .
O2A O 1.03094(19) 0.6332(2) 0.50381(8) 0.0933(11) Uani 1 1 d . . . . .
O3A O 1.19605(16) 0.3519(3) 0.67874(10) 0.0988(11) Uani 1 1 d . . . . .
O4A O 1.13380(18) 0.2534(3) 0.55915(11) 0.1076(12) Uani 1 1 d . . . . .
O5A O 0.86725(15) 0.0979(2) 0.63051(10) 0.0805(9) Uani 1 1 d . . . . .
O6A O 0.87484(15) 0.3025(2) 0.73409(9) 0.0793(9) Uani 1 1 d . . . . .
N1A N 1.04567(13) 0.5085(2) 0.60403(8) 0.0450(7) Uani 1 1 d . . . . .
N2A N 0.99788(13) 0.3432(2) 0.63764(8) 0.0461(7) Uani 1 1 d . . . . .
N3A N 0.89143(13) 0.4441(2) 0.63659(8) 0.0442(7) Uani 1 1 d . . . . .
N4A N 0.93239(13) 0.5882(2) 0.60626(8) 0.0452(7) Uani 1 1 d . . . . .
C1A C 1.01204(18) 0.6705(3) 0.57490(10) 0.0484(9) Uani 1 1 d . . . . .
C2A C 1.05736(17) 0.5952(3) 0.58502(10) 0.0485(9) Uani 1 1 d . . . . .
C3A C 1.12107(19) 0.5951(3) 0.57656(12) 0.0664(11) Uani 1 1 d . . . . .
H3A H 1.1413 0.6468 0.5642 0.080 Uiso 1 1 calc R U . . .
C4A C 1.14791(19) 0.5084(3) 0.58913(12) 0.0666(12) Uani 1 1 d . . . . .
H4A H 1.1903 0.4880 0.5870 0.080 Uiso 1 1 calc R U . . .
C5A C 1.10115(17) 0.4533(3) 0.60609(10) 0.0506(9) Uani 1 1 d . . . . .
C6A C 1.10584(17) 0.3559(3) 0.61998(10) 0.0528(9) Uani 1 1 d . . . . .
C7A C 1.05681(17) 0.3032(3) 0.63431(10) 0.0484(9) Uani 1 1 d . . . . .
C8A C 1.05951(18) 0.2035(3) 0.64836(11) 0.0574(10) Uani 1 1 d . . . . .
H8A H 1.0945 0.1591 0.6487 0.069 Uiso 1 1 calc R U . . .
C9A C 1.00313(18) 0.1843(3) 0.66098(11) 0.0580(10) Uani 1 1 d . . . . .
H9A H 0.9916 0.1237 0.6722 0.070 Uiso 1 1 calc R U . . .
C10A C 0.96374(17) 0.2701(3) 0.65461(10) 0.0486(9) Uani 1 1 d . . . . .
C11A C 0.90109(17) 0.2795(3) 0.66277(11) 0.0493(9) Uani 1 1 d . . . . .
C12A C 0.86519(16) 0.3641(3) 0.65323(10) 0.0483(9) Uani 1 1 d . . . . .
C13A C 0.79966(17) 0.3861(3) 0.65478(11) 0.0570(10) Uani 1 1 d . . . . .
H13A H 0.7698 0.3443 0.6651 0.068 Uiso 1 1 calc R U . . .
C14A C 0.78746(17) 0.4770(3) 0.63895(11) 0.0546(10) Uani 1 1 d . . . . .
H14A H 0.7477 0.5101 0.6360 0.066 Uiso 1 1 calc R U . . .
C15A C 0.84541(16) 0.5131(3) 0.62770(10) 0.0475(9) Uani 1 1 d . . . . .
C16A C 0.86901(16) 0.5968(3) 0.60939(10) 0.0490(9) Uani 1 1 d . . . . .
C17A C 0.84641(19) 0.6853(3) 0.59102(11) 0.0595(10) Uani 1 1 d . . . . .
H17A H 0.8044 0.7102 0.5894 0.071 Uiso 1 1 calc R U . . .
C18A C 0.89664(19) 0.7277(3) 0.57616(11) 0.0606(11) Uani 1 1 d . . . . .
H18A H 0.8957 0.7878 0.5622 0.073 Uiso 1 1 calc R U . . .
C19A C 0.95103(18) 0.6661(3) 0.58525(10) 0.0504(9) Uani 1 1 d . . . . .
C20A C 1.02899(18) 0.7527(3) 0.54986(11) 0.0548(10) Uani 1 1 d . . . . .
C21A C 1.0343(2) 0.8515(3) 0.56105(13) 0.0639(11) Uani 1 1 d . . . . .
C22A C 1.0500(2) 0.9267(3) 0.53749(15) 0.0760(13) Uani 1 1 d . . . . .
H22A H 1.0529 0.9943 0.5454 0.091 Uiso 1 1 calc R U . . .
C23A C 1.0613(2) 0.9009(4) 0.50224(17) 0.0907(16) Uani 1 1 d . . . . .
H23A H 1.0733 0.9519 0.4862 0.109 Uiso 1 1 calc R U . . .
C24A C 1.0559(2) 0.8047(4) 0.48933(14) 0.0818(14) Uani 1 1 d . . . . .
H24A H 1.0632 0.7889 0.4648 0.098 Uiso 1 1 calc R U . . .
C25A C 1.0392(2) 0.7307(3) 0.51360(12) 0.0689(12) Uani 1 1 d . . . . .
C26A C 1.0214(3) 0.9684(4) 0.60968(17) 0.108(2) Uani 1 1 d . . . . .
H26D H 0.9903 1.0067 0.5939 0.162 Uiso 1 1 calc R U . . .
H26E H 1.0632 0.9991 0.6093 0.162 Uiso 1 1 calc R U . . .
H26F H 1.0092 0.9682 0.6348 0.162 Uiso 1 1 calc R U . . .
C27A C 1.0349(4) 0.6041(5) 0.46667(15) 0.143(3) Uani 1 1 d . . . . .
H27D H 1.0053 0.6443 0.4506 0.215 Uiso 1 1 calc R U . . .
H27E H 1.0240 0.5331 0.4638 0.215 Uiso 1 1 calc R U . . .
H27F H 1.0780 0.6150 0.4601 0.215 Uiso 1 1 calc R U . . .
C28A C 1.16807(18) 0.3039(3) 0.61840(12) 0.0577(10) Uani 1 1 d . . . . .
C29A C 1.2133(2) 0.3052(3) 0.64837(15) 0.0706(12) Uani 1 1 d . . . . .
C30A C 1.2721(2) 0.2611(4) 0.64576(17) 0.0870(16) Uani 1 1 d . . . . .
H30A H 1.3037 0.2637 0.6659 0.104 Uiso 1 1 calc R U . . .
C31A C 1.2838(2) 0.2141(4) 0.6141(2) 0.0948(18) Uani 1 1 d . . . . .
H31A H 1.3240 0.1840 0.6126 0.114 Uiso 1 1 calc R U . . .
C32A C 1.2395(3) 0.2088(4) 0.58435(17) 0.0924(17) Uani 1 1 d . . . . .
H32A H 1.2482 0.1747 0.5626 0.111 Uiso 1 1 calc R U . . .
C33A C 1.1814(2) 0.2549(4) 0.58704(15) 0.0750(13) Uani 1 1 d . . . . .
C34A C 1.2350(3) 0.3448(5) 0.71164(17) 0.133(3) Uani 1 1 d . . . . .
H34D H 1.2763 0.3742 0.7084 0.200 Uiso 1 1 calc R U . . .
H34E H 1.2404 0.2742 0.7186 0.200 Uiso 1 1 calc R U . . .
H34F H 1.2155 0.3809 0.7310 0.200 Uiso 1 1 calc R U . . .
C35A C 1.1447(4) 0.2222(8) 0.5243(2) 0.194(4) Uani 1 1 d . . . . .
H35D H 1.1043 0.2132 0.5095 0.291 Uiso 1 1 calc R U . . .
H35E H 1.1678 0.1586 0.5259 0.291 Uiso 1 1 calc R U . . .
H35F H 1.1699 0.2728 0.5129 0.291 Uiso 1 1 calc R U . . .
C36A C 0.87089(17) 0.1975(3) 0.68294(12) 0.0557(10) Uani 1 1 d . . . . .
C37A C 0.85342(19) 0.1071(3) 0.66598(14) 0.0665(12) Uani 1 1 d . . . . .
C38A C 0.8241(2) 0.0321(3) 0.68518(16) 0.0813(14) Uani 1 1 d . . . . .
H38A H 0.8124 -0.0297 0.6737 0.098 Uiso 1 1 calc R U . . .
C39A C 0.8128(3) 0.0495(4) 0.72061(18) 0.0947(17) Uani 1 1 d . . . . .
H39A H 0.7927 -0.0013 0.7335 0.114 Uiso 1 1 calc R U . . .
C40A C 0.8291(2) 0.1372(4) 0.73860(14) 0.0838(15) Uani 1 1 d . . . . .
H40A H 0.8214 0.1468 0.7635 0.101 Uiso 1 1 calc R U . . .
C41A C 0.8576(2) 0.2121(3) 0.71896(13) 0.0662(11) Uani 1 1 d . . . . .
C42A C 0.8518(3) 0.0063(4) 0.61176(17) 0.1063(19) Uani 1 1 d . . . . .
H42D H 0.8642 0.0103 0.5867 0.159 Uiso 1 1 calc R U . . .
H42E H 0.8061 -0.0053 0.6109 0.159 Uiso 1 1 calc R U . . .
H42F H 0.8743 -0.0490 0.6248 0.159 Uiso 1 1 calc R U . . .
C43A C 0.8626(3) 0.3214(5) 0.77110(15) 0.122(2) Uani 1 1 d . . . . .
H43D H 0.8177 0.3095 0.7738 0.182 Uiso 1 1 calc R U . . .
H43E H 0.8731 0.3911 0.7774 0.182 Uiso 1 1 calc R U . . .
H43F H 0.8884 0.2766 0.7875 0.182 Uiso 1 1 calc R U . . .
C44A C 1.01794(17) 0.4675(3) 0.72258(10) 0.0479(9) Uani 1 1 d . . . . .
C45A C 1.0500(2) 0.3773(3) 0.72052(12) 0.0667(12) Uani 1 1 d . . . . .
H45A H 1.0639 0.3559 0.6979 0.080 Uiso 1 1 calc R U . . .
C46A C 1.0617(2) 0.3179(3) 0.75218(14) 0.0803(14) Uani 1 1 d . . . . .
H46A H 1.0824 0.2552 0.7508 0.096 Uiso 1 1 calc R U . . .
C47A C 1.0433(3) 0.3505(4) 0.78494(14) 0.0857(15) Uani 1 1 d . . . . .
H47A H 1.0511 0.3100 0.8062 0.103 Uiso 1 1 calc R U . . .
C48A C 1.0139(2) 0.4406(4) 0.78737(12) 0.0797(14) Uani 1 1 d . . . . .
H48A H 1.0021 0.4633 0.8104 0.096 Uiso 1 1 calc R U . . .
C49A C 1.00114(19) 0.4985(3) 0.75646(11) 0.0632(11) Uani 1 1 d . . . . .
H49A H 0.9804 0.5610 0.7584 0.076 Uiso 1 1 calc R U . . .
C50A C 0.94302(17) 0.6322(3) 0.69682(10) 0.0493(9) Uani 1 1 d . . . . .
C51A C 0.88549(18) 0.5904(3) 0.70431(11) 0.0594(10) Uani 1 1 d . . . . .
H51A H 0.8780 0.5210 0.7004 0.071 Uiso 1 1 calc R U . . .
C52A C 0.8392(2) 0.6502(4) 0.71744(12) 0.0753(13) Uani 1 1 d . . . . .
H52A H 0.8002 0.6212 0.7226 0.090 Uiso 1 1 calc R U . . .
C53A C 0.8492(3) 0.7501(4) 0.72294(14) 0.0881(16) Uani 1 1 d . . . . .
H53A H 0.8169 0.7904 0.7317 0.106 Uiso 1 1 calc R U . . .
C54A C 0.9053(3) 0.7926(4) 0.71599(15) 0.0874(15) Uani 1 1 d . . . . .
H54A H 0.9121 0.8622 0.7200 0.105 Uiso 1 1 calc R U . . .
C55A C 0.9527(2) 0.7339(3) 0.70292(12) 0.0672(11) Uani 1 1 d . . . . .
H55A H 0.9917 0.7636 0.6982 0.081 Uiso 1 1 calc R U . . .
C56A C 1.07555(16) 0.6190(3) 0.68115(10) 0.0463(8) Uani 1 1 d . . . . .
C57A C 1.13172(17) 0.5864(3) 0.69962(12) 0.0610(11) Uani 1 1 d . . . . .
H57A H 1.1329 0.5259 0.7133 0.073 Uiso 1 1 calc R U . . .
C58A C 1.18644(19) 0.6430(4) 0.69791(14) 0.0784(14) Uani 1 1 d . . . . .
H58A H 1.2251 0.6208 0.7105 0.094 Uiso 1 1 calc R U . . .
C59A C 1.1851(2) 0.7303(4) 0.67824(15) 0.0779(14) Uani 1 1 d . . . . .
H59A H 1.2222 0.7697 0.6781 0.094 Uiso 1 1 calc R U . . .
C60A C 1.1303(2) 0.7607(3) 0.65880(13) 0.0720(12) Uani 1 1 d . . . . .
H60A H 1.1299 0.8200 0.6444 0.086 Uiso 1 1 calc R U . . .
C61A C 1.0753(2) 0.7055(3) 0.65995(11) 0.0583(10) Uani 1 1 d . . . . .
H61A H 1.0375 0.7267 0.6463 0.070 Uiso 1 1 calc R U . . .

loop_
_atom_site_aniso_label
_atom_site_aniso_U_11
_atom_site_aniso_U_22
_atom_site_aniso_U_33
_atom_site_aniso_U_23
_atom_site_aniso_U_13
_atom_site_aniso_U_12
Co1 0.0404(2) 0.0391(3) 0.0380(3) 0.00161(19) 0.00328(19) 0.0015(2)
P1 0.0471(5) 0.0432(5) 0.0387(5) 0.0013(4) 0.0037(4) 0.0001(4)
O1 0.099(2) 0.0572(18) 0.070(2) -0.0028(14) 0.0177(18) 0.0043(16)
O2 0.105(3) 0.090(2) 0.058(2) 0.0095(17) 0.0339(18) 0.0037(19)
O3 0.071(2) 0.119(3) 0.072(2) -0.024(2) -0.0077(17) 0.005(2)
O4 0.0670(19) 0.098(2) 0.081(2) -0.0290(18) 0.0000(17) 0.0273(17)
O5 0.100(2) 0.068(2) 0.073(2) -0.0195(16) 0.0111(18) -0.0211(17)
O6 0.096(2) 0.103(3) 0.065(2) -0.0138(18) 0.0297(18) -0.028(2)
N1 0.0422(16) 0.0449(17) 0.0399(17) 0.0013(12) 0.0054(13) -0.0011(13)
N2 0.0447(16) 0.0368(16) 0.0428(18) 0.0001(12) 0.0049(13) -0.0017(12)
N3 0.0437(16) 0.0428(17) 0.0437(18) 0.0022(13) 0.0006(13) 0.0012(13)
N4 0.0438(16) 0.0460(17) 0.0375(17) 0.0070(12) 0.0030(13) 0.0026(13)
C1 0.053(2) 0.048(2) 0.043(2) 0.0041(16) 0.0102(17) 0.0007(17)
C2 0.049(2) 0.049(2) 0.044(2) 0.0053(16) 0.0100(17) -0.0002(16)
C3 0.047(2) 0.062(3) 0.065(3) 0.010(2) 0.0160(19) -0.0022(18)
C4 0.042(2) 0.062(2) 0.061(3) 0.0059(19) 0.0137(18) 0.0046(18)
C5 0.0423(19) 0.050(2) 0.043(2) -0.0009(16) 0.0052(16) 0.0051(16)
C6 0.045(2) 0.049(2) 0.045(2) -0.0010(16) 0.0032(16) 0.0029(16)
C7 0.047(2) 0.047(2) 0.042(2) 0.0008(16) 0.0005(16) 0.0077(16)
C8 0.053(2) 0.047(2) 0.062(3) 0.0069(18) 0.0009(19) 0.0089(17)
C9 0.059(2) 0.039(2) 0.060(3) 0.0066(17) 0.0031(19) 0.0020(17)
C10 0.053(2) 0.0319(18) 0.044(2) -0.0012(14) 0.0049(16) 0.0001(15)
C11 0.051(2) 0.044(2) 0.044(2) -0.0010(15) 0.0033(17) -0.0062(16)
C12 0.0445(19) 0.041(2) 0.049(2) -0.0030(15) 0.0049(16) -0.0037(15)
C13 0.044(2) 0.054(2) 0.073(3) 0.0011(19) 0.0045(19) -0.0050(17)
C14 0.043(2) 0.055(2) 0.063(3) 0.0028(18) -0.0010(18) -0.0004(17)
C15 0.0424(19) 0.045(2) 0.045(2) -0.0012(15) -0.0020(16) 0.0015(15)
C16 0.0430(19) 0.046(2) 0.039(2) 0.0013(15) -0.0005(15) 0.0064(15)
C17 0.049(2) 0.057(2) 0.053(2) 0.0063(18) 0.0009(18) 0.0081(18)
C18 0.061(2) 0.047(2) 0.049(2) 0.0077(17) 0.0046(19) 0.0054(18)
C19 0.052(2) 0.044(2) 0.038(2) 0.0092(15) 0.0068(16) 0.0027(16)
C20 0.051(2) 0.053(2) 0.054(3) 0.0141(18) 0.0062(18) -0.0008(17)
C21 0.054(2) 0.053(2) 0.064(3) 0.013(2) -0.004(2) -0.0031(18)
C22 0.075(3) 0.057(3) 0.080(4) 0.019(2) -0.010(3) -0.003(2)
C23 0.074(3) 0.071(3) 0.079(4) 0.029(3) -0.011(3) -0.014(2)
C24 0.059(3) 0.102(4) 0.058(3) 0.035(3) 0.001(2) -0.007(3)
C25 0.055(2) 0.068(3) 0.052(3) 0.013(2) 0.004(2) -0.001(2)
C26 0.120(4) 0.073(3) 0.089(4) -0.016(3) 0.009(3) 0.022(3)
C27 0.215(8) 0.152(6) 0.090(5) -0.019(4) 0.054(5) -0.034(6)
C28 0.0421(19) 0.054(2) 0.061(3) 0.0083(18) 0.0032(18) 0.0028(17)
C29 0.054(2) 0.073(3) 0.063(3) 0.008(2) -0.001(2) -0.002(2)
C30 0.053(3) 0.096(4) 0.090(4) 0.015(3) -0.011(3) -0.002(3)
C31 0.047(2) 0.083(4) 0.122(5) 0.022(3) -0.008(3) 0.015(2)
C32 0.051(2) 0.059(3) 0.119(4) 0.004(3) 0.011(3) 0.010(2)
C33 0.047(2) 0.050(2) 0.077(3) 0.005(2) 0.003(2) 0.0025(18)
C34 0.082(4) 0.174(6) 0.078(4) -0.036(4) -0.003(3) -0.033(4)
C35 0.095(4) 0.086(4) 0.095(4) -0.015(3) 0.018(3) 0.011(3)
C36 0.046(2) 0.047(2) 0.055(2) 0.0074(17) -0.0024(18) -0.0030(16)
C37 0.057(2) 0.049(2) 0.073(3) 0.001(2) -0.003(2) -0.0024(19)
C38 0.073(3) 0.049(3) 0.114(5) -0.005(2) 0.000(3) -0.016(2)
C39 0.073(3) 0.055(3) 0.133(5) 0.021(3) 0.010(3) -0.010(2)
C40 0.073(3) 0.077(3) 0.092(4) 0.022(3) 0.015(3) -0.012(3)
C41 0.061(2) 0.061(3) 0.068(3) 0.008(2) 0.004(2) -0.002(2)
C42 0.123(5) 0.117(5) 0.101(5) -0.052(4) 0.000(4) -0.013(4)
C43 0.197(8) 0.218(8) 0.124(6) -0.070(6) 0.099(6) -0.084(7)
C44 0.057(2) 0.048(2) 0.038(2) 0.0017(16) 0.0032(17) 0.0057(17)
C45 0.063(2) 0.067(3) 0.050(3) 0.0082(19) 0.000(2) 0.001(2)
C46 0.072(3) 0.091(3) 0.055(3) 0.014(2) -0.011(2) 0.007(3)
C47 0.094(4) 0.072(3) 0.066(3) 0.023(2) 0.004(3) 0.013(3)
C48 0.096(3) 0.055(3) 0.061(3) 0.009(2) 0.010(3) -0.001(2)
C49 0.072(3) 0.055(2) 0.046(2) -0.0001(18) 0.005(2) -0.004(2)
C50 0.052(2) 0.055(2) 0.042(2) -0.0036(17) 0.0026(17) 0.0082(17)
C51 0.068(3) 0.110(4) 0.066(3) 0.017(3) 0.017(2) 0.023(3)
C52 0.068(3) 0.171(6) 0.072(4) 0.010(4) 0.020(3) 0.029(4)
C53 0.067(3) 0.144(5) 0.068(4) -0.021(3) -0.006(3) 0.044(3)
C54 0.085(3) 0.080(3) 0.070(3) -0.019(3) -0.018(3) 0.031(3)
C55 0.068(3) 0.059(3) 0.055(3) -0.0123(19) -0.005(2) 0.011(2)
C56 0.061(2) 0.048(2) 0.038(2) 0.0001(16) 0.0023(17) -0.0078(18)
C57 0.080(3) 0.061(3) 0.063(3) -0.011(2) -0.011(2) -0.004(2)
C58 0.105(4) 0.065(3) 0.088(4) -0.019(3) -0.021(3) -0.012(3)
C59 0.125(5) 0.084(4) 0.071(4) -0.005(3) 0.004(3) -0.052(4)
C60 0.080(3) 0.128(5) 0.076(4) -0.025(3) 0.025(3) -0.044(3)
C61 0.070(3) 0.086(3) 0.066(3) -0.022(2) 0.019(2) -0.021(2)
Co1A 0.0412(2) 0.0459(3) 0.0362(3) -0.0007(2) 0.0002(2) -0.0001(2)
P1A 0.0445(5) 0.0492(6) 0.0361(5) -0.0016(4) 0.0008(4) -0.0011(4)
O1A 0.105(2) 0.062(2) 0.074(2) -0.0125(16) 0.0020(19) 0.0029(17)
O2A 0.154(3) 0.083(2) 0.0452(19) -0.0092(16) 0.020(2) -0.022(2)
O3A 0.075(2) 0.125(3) 0.091(3) -0.023(2) -0.022(2) 0.030(2)
O4A 0.097(3) 0.153(4) 0.075(3) -0.029(2) 0.021(2) 0.028(2)
O5A 0.081(2) 0.066(2) 0.094(3) -0.0190(17) 0.0055(19) -0.0162(16)
O6A 0.091(2) 0.083(2) 0.065(2) -0.0019(16) 0.0137(17) -0.0219(18)
N1A 0.0422(16) 0.0530(18) 0.0394(17) 0.0018(13) 0.0012(13) 0.0019(13)
N2A 0.0454(16) 0.0479(18) 0.0446(18) -0.0063(13) 0.0016(14) 0.0024(14)
N3A 0.0419(16) 0.0464(17) 0.0429(18) -0.0002(13) -0.0031(13) -0.0017(13)
N4A 0.0450(17) 0.0517(18) 0.0377(17) 0.0018(13) -0.0021(13) 0.0016(13)
C1A 0.062(2) 0.044(2) 0.038(2) -0.0018(15) -0.0004(18) -0.0021(17)
C2A 0.051(2) 0.054(2) 0.041(2) 0.0024(16) 0.0071(17) -0.0040(17)
C3A 0.062(3) 0.072(3) 0.067(3) 0.012(2) 0.019(2) -0.005(2)
C4A 0.047(2) 0.075(3) 0.080(3) 0.009(2) 0.018(2) 0.006(2)
C5A 0.047(2) 0.062(2) 0.044(2) 0.0004(17) 0.0094(17) 0.0025(18)
C6A 0.048(2) 0.063(3) 0.047(2) -0.0010(18) 0.0017(17) 0.0078(18)
C7A 0.048(2) 0.050(2) 0.047(2) -0.0035(17) 0.0010(17) -0.0002(17)
C8A 0.053(2) 0.047(2) 0.071(3) -0.0026(19) 0.000(2) 0.0074(18)
C9A 0.059(2) 0.044(2) 0.070(3) 0.0027(18) 0.002(2) -0.0042(18)
C10A 0.052(2) 0.042(2) 0.051(2) -0.0010(16) 0.0009(18) -0.0015(16)
C11A 0.045(2) 0.044(2) 0.057(3) -0.0007(16) -0.0004(18) -0.0069(16)
C12A 0.044(2) 0.052(2) 0.049(2) -0.0031(17) 0.0002(17) -0.0043(17)
C13A 0.040(2) 0.061(3) 0.069(3) -0.001(2) 0.0016(19) -0.0073(18)
C14A 0.041(2) 0.063(3) 0.059(3) -0.0033(19) -0.0005(18) 0.0046(18)
C15A 0.0416(19) 0.056(2) 0.043(2) -0.0011(17) -0.0045(16) 0.0022(17)
C16A 0.045(2) 0.059(2) 0.043(2) 0.0018(17) -0.0010(17) 0.0040(17)
C17A 0.052(2) 0.064(3) 0.062(3) 0.012(2) 0.003(2) 0.0134(19)
C18A 0.067(3) 0.060(3) 0.055(3) 0.0129(19) 0.003(2) 0.010(2)
C19A 0.057(2) 0.052(2) 0.041(2) 0.0027(17) -0.0011(18) 0.0044(18)
C20A 0.059(2) 0.057(3) 0.048(2) 0.0073(18) -0.0007(19) -0.0014(19)
C21A 0.063(3) 0.058(3) 0.070(3) 0.003(2) -0.004(2) 0.003(2)
C22A 0.067(3) 0.061(3) 0.096(4) 0.021(3) -0.011(3) 0.000(2)
C23A 0.091(4) 0.090(4) 0.091(4) 0.045(3) 0.005(3) -0.003(3)
C24A 0.095(4) 0.090(4) 0.062(3) 0.021(3) 0.013(3) -0.007(3)
C25A 0.084(3) 0.070(3) 0.052(3) 0.007(2) 0.004(2) -0.012(2)
C26A 0.112(4) 0.072(4) 0.141(6) -0.035(3) 0.016(4) 0.012(3)
C27A 0.251(9) 0.127(5) 0.056(4) -0.027(3) 0.037(5) -0.035(5)
C28A 0.048(2) 0.062(3) 0.065(3) 0.005(2) 0.012(2) 0.0073(19)
C29A 0.053(2) 0.067(3) 0.092(4) 0.012(2) 0.002(2) 0.008(2)
C30A 0.051(3) 0.084(4) 0.125(5) 0.021(3) 0.005(3) 0.014(2)
C31A 0.063(3) 0.085(4) 0.141(6) 0.032(4) 0.036(4) 0.025(3)
C32A 0.086(4) 0.089(4) 0.109(5) 0.013(3) 0.045(4) 0.019(3)
C33A 0.060(3) 0.084(3) 0.083(4) 0.012(3) 0.019(3) 0.012(2)
C34A 0.105(5) 0.179(7) 0.105(5) -0.016(4) -0.043(4) 0.031(5)
C35A 0.170(8) 0.321(13) 0.092(6) -0.046(7) 0.017(5) 0.061(8)
C36A 0.046(2) 0.049(2) 0.072(3) 0.0024(19) 0.0042(19) -0.0061(17)
C37A 0.055(2) 0.062(3) 0.081(4) 0.003(2) 0.000(2) -0.005(2)
C38A 0.077(3) 0.053(3) 0.112(5) 0.012(3) 0.002(3) -0.015(2)
C39A 0.095(4) 0.081(4) 0.109(5) 0.027(3) 0.014(3) -0.022(3)
C40A 0.087(3) 0.089(4) 0.075(4) 0.027(3) 0.011(3) -0.017(3)
C41A 0.061(3) 0.071(3) 0.067(3) 0.011(2) 0.008(2) -0.008(2)
C42A 0.103(4) 0.082(4) 0.131(5) -0.037(3) -0.003(4) -0.016(3)
C43A 0.150(6) 0.150(6) 0.069(4) -0.018(4) 0.036(4) -0.054(5)
C44A 0.050(2) 0.051(2) 0.041(2) 0.0029(16) -0.0028(17) -0.0084(17)
C45A 0.083(3) 0.064(3) 0.049(3) -0.0001(19) -0.016(2) 0.003(2)
C46A 0.109(4) 0.054(3) 0.072(3) 0.007(2) -0.021(3) 0.006(3)
C47A 0.105(4) 0.086(4) 0.062(3) 0.024(3) -0.014(3) -0.020(3)
C48A 0.087(3) 0.107(4) 0.044(3) 0.011(3) 0.002(2) -0.012(3)
C49A 0.061(2) 0.084(3) 0.043(2) 0.003(2) 0.0005(19) 0.000(2)
C50A 0.048(2) 0.062(2) 0.038(2) -0.0044(17) 0.0003(16) 0.0080(18)
C51A 0.053(2) 0.079(3) 0.046(2) -0.006(2) 0.0032(19) 0.002(2)
C52A 0.053(2) 0.116(4) 0.058(3) -0.007(3) 0.007(2) 0.014(3)
C53A 0.078(4) 0.102(4) 0.084(4) -0.013(3) 0.010(3) 0.035(3)
C54A 0.093(4) 0.074(3) 0.095(4) -0.012(3) 0.008(3) 0.023(3)
C55A 0.069(3) 0.063(3) 0.069(3) -0.008(2) 0.005(2) 0.007(2)
C56A 0.047(2) 0.054(2) 0.039(2) -0.0084(16) 0.0077(16) -0.0060(17)
C57A 0.048(2) 0.067(3) 0.069(3) -0.009(2) 0.013(2) -0.0013(19)
C58A 0.042(2) 0.090(4) 0.104(4) -0.021(3) 0.012(2) -0.004(2)
C59A 0.068(3) 0.073(3) 0.098(4) -0.027(3) 0.034(3) -0.025(2)
C60A 0.088(3) 0.071(3) 0.060(3) -0.007(2) 0.021(3) -0.023(3)
C61A 0.068(3) 0.061(3) 0.046(2) -0.0086(19) 0.011(2) -0.013(2)

loop_
_atom_type_symbol
_atom_type_description
_atom_type_scat_dispersion_real
_atom_type_scat_dispersion_imag
_atom_type_scat_source
C C 0.0033 0.0016 'International Tables Vol C Tables 4.2.6.8 and 6.1.1.4'
H H 0.0000 0.0000 'International Tables Vol C Tables 4.2.6.8 and 6.1.1.4'
Co Co 0.3494 0.9721 'International Tables Vol C Tables 4.2.6.8 and 6.1.1.4'
N N 0.0061 0.0033 'International Tables Vol C Tables 4.2.6.8 and 6.1.1.4'
O O 0.0106 0.0060 'International Tables Vol C Tables 4.2.6.8 and 6.1.1.4'
P P 0.1023 0.0942 'International Tables Vol C Tables 4.2.6.8 and 6.1.1.4'

loop_
_geom_angle_atom_site_label_1
_geom_angle_atom_site_label_2
_geom_angle_atom_site_label_3
_geom_angle
_geom_angle_site_symmetry_1
_geom_angle_site_symmetry_3
_geom_angle_publ_flag
N4 Co1 N3 80.45(12) . . ?
N4 Co1 N1 90.29(12) . . ?
N3 Co1 N1 161.82(12) . . ?
N4 Co1 N2 161.00(12) . . ?
N3 Co1 N2 89.64(12) . . ?
N1 Co1 N2 94.50(12) . . ?
N4 Co1 P1 95.88(9) . . ?
N3 Co1 P1 98.75(9) . . ?
N1 Co1 P1 97.73(9) . . ?
N2 Co1 P1 101.66(9) . . ?
C50 P1 C56 103.85(18) . . ?
C50 P1 C44 106.83(17) . . ?
C56 P1 C44 102.31(17) . . ?
C50 P1 Co1 111.00(12) . . ?
C56 P1 Co1 118.16(12) . . ?
C44 P1 Co1 113.59(12) . . ?
C21 O1 C26 118.5(4) . . ?
C27 O2 C25 120.6(4) . . ?
C29 O3 C34 119.4(4) . . ?
C33 O4 C35 120.1(4) . . ?
C37 O5 C42 118.1(4) . . ?
C41 O6 C43 118.7(4) . . ?
C5 N1 C2 106.5(3) . . ?
C5 N1 Co1 125.5(2) . . ?
C2 N1 Co1 127.3(2) . . ?
C7 N2 C10 107.2(3) . . ?
C7 N2 Co1 124.9(2) . . ?
C10 N2 Co1 127.6(2) . . ?
C15 N3 C12 108.3(3) . . ?
C15 N3 Co1 117.7(2) . . ?
C12 N3 Co1 133.9(2) . . ?
C16 N4 C19 109.0(3) . . ?
C16 N4 Co1 118.5(2) . . ?
C19 N4 Co1 132.4(2) . . ?
C19 C1 C2 122.5(3) . . ?
C19 C1 C20 117.7(3) . . ?
C2 C1 C20 119.7(3) . . ?
N1 C2 C1 124.5(3) . . ?
N1 C2 C3 108.1(3) . . ?
C1 C2 C3 127.4(3) . . ?
C4 C3 C2 109.1(3) . . ?
C4 C3 H3 125.4 . . ?
C2 C3 H3 125.4 . . ?
C3 C4 C5 106.9(3) . . ?
C3 C4 H4 126.6 . . ?
C5 C4 H4 126.6 . . ?
N1 C5 C6 123.9(3) . . ?
N1 C5 C4 109.4(3) . . ?
C6 C5 C4 126.7(3) . . ?
C5 C6 C7 124.4(3) . . ?
C5 C6 C28 118.3(3) . . ?
C7 C6 C28 117.2(3) . . ?
N2 C7 C6 124.1(3) . . ?
N2 C7 C8 108.8(3) . . ?
C6 C7 C8 127.1(3) . . ?
C9 C8 C7 107.2(3) . . ?
C9 C8 H8 126.4 . . ?
C7 C8 H8 126.4 . . ?
C8 C9 C10 108.1(3) . . ?
C8 C9 H9 125.9 . . ?
C10 C9 H9 125.9 . . ?
N2 C10 C11 125.3(3) . . ?
N2 C10 C9 108.8(3) . . ?
C11 C10 C9 125.9(3) . . ?
C12 C11 C10 122.6(3) . . ?
C12 C11 C36 116.9(3) . . ?
C10 C11 C36 120.5(3) . . ?
N3 C12 C11 120.3(3) . . ?
N3 C12 C13 107.8(3) . . ?
C11 C12 C13 131.7(3) . . ?
C14 C13 C12 107.9(3) . . ?
C14 C13 H13 126.0 . . ?
C12 C13 H13 126.0 . . ?
C13 C14 C15 107.2(3) . . ?
C13 C14 H14 126.4 . . ?
C15 C14 H14 126.4 . . ?
N3 C15 C16 111.7(3) . . ?
N3 C15 C14 108.7(3) . . ?
C16 C15 C14 139.3(3) . . ?
N4 C16 C15 111.1(3) . . ?
N4 C16 C17 108.8(3) . . ?
C15 C16 C17 140.0(3) . . ?
C18 C17 C16 106.7(3) . . ?
C18 C17 H17 126.7 . . ?
C16 C17 H17 126.7 . . ?
C17 C18 C19 108.6(3) . . ?
C17 C18 H18 125.7 . . ?
C19 C18 H18 125.7 . . ?
N4 C19 C1 121.3(3) . . ?
N4 C19 C18 106.8(3) . . ?
C1 C19 C18 131.8(3) . . ?
C25 C20 C21 118.6(4) . . ?
C25 C20 C1 122.2(4) . . ?
C21 C20 C1 119.0(4) . . ?
O1 C21 C22 123.6(4) . . ?
O1 C21 C20 115.8(3) . . ?
C22 C21 C20 120.6(4) . . ?
C23 C22 C21 118.7(5) . . ?
C23 C22 H22 120.7 . . ?
C21 C22 H22 120.7 . . ?
C22 C23 C24 123.1(4) . . ?
C22 C23 H23 118.4 . . ?
C24 C23 H23 118.4 . . ?
C23 C24 C25 117.2(4) . . ?
C23 C24 H24 121.4 . . ?
C25 C24 H24 121.4 . . ?
C20 C25 O2 115.8(3) . . ?
C20 C25 C24 121.8(4) . . ?
O2 C25 C24 122.4(4) . . ?
O1 C26 H26A 109.5 . . ?
O1 C26 H26B 109.5 . . ?
H26A C26 H26B 109.5 . . ?
O1 C26 H26C 109.5 . . ?
H26A C26 H26C 109.5 . . ?
H26B C26 H26C 109.5 . . ?
O2 C27 H27A 109.5 . . ?
O2 C27 H27B 109.5 . . ?
H27A C27 H27B 109.5 . . ?
O2 C27 H27C 109.5 . . ?
H27A C27 H27C 109.5 . . ?
H27B C27 H27C 109.5 . . ?
C33 C28 C29 119.3(4) . . ?
C33 C28 C6 119.9(4) . . ?
C29 C28 C6 120.8(4) . . ?
O3 C29 C28 115.8(4) . . ?
O3 C29 C30 123.7(4) . . ?
C28 C29 C30 120.5(4) . . ?
C31 C30 C29 118.5(5) . . ?
C31 C30 H30 120.7 . . ?
C29 C30 H30 120.7 . . ?
C30 C31 C32 122.8(4) . . ?
C30 C31 H31 118.6 . . ?
C32 C31 H31 118.6 . . ?
C31 C32 C33 118.5(5) . . ?
C31 C32 H32 120.7 . . ?
C33 C32 H32 120.7 . . ?
O4 C33 C28 115.5(3) . . ?
O4 C33 C32 124.1(4) . . ?
C28 C33 C32 120.3(4) . . ?
O3 C34 H34A 109.5 . . ?
O3 C34 H34B 109.5 . . ?
H34A C34 H34B 109.5 . . ?
O3 C34 H34C 109.5 . . ?
H34A C34 H34C 109.5 . . ?
H34B C34 H34C 109.5 . . ?
O4 C35 H35A 109.5 . . ?
O4 C35 H35B 109.5 . . ?
H35A C35 H35B 109.5 . . ?
O4 C35 H35C 109.5 . . ?
H35A C35 H35C 109.5 . . ?
H35B C35 H35C 109.5 . . ?
C41 C36 C37 118.1(4) . . ?
C41 C36 C11 121.1(3) . . ?
C37 C36 C11 120.4(4) . . ?
O5 C37 C38 123.4(4) . . ?
O5 C37 C36 115.4(3) . . ?
C38 C37 C36 121.2(4) . . ?
C39 C38 C37 118.8(5) . . ?
C39 C38 H38 120.6 . . ?
C37 C38 H38 120.6 . . ?
C38 C39 C40 122.1(5) . . ?
C38 C39 H39 118.9 . . ?
C40 C39 H39 118.9 . . ?
C39 C40 C41 118.4(5) . . ?
C39 C40 H40 120.8 . . ?
C41 C40 H40 120.8 . . ?
O6 C41 C36 115.7(4) . . ?
O6 C41 C40 123.0(4) . . ?
C36 C41 C40 121.2(4) . . ?
O5 C42 H42A 109.5 . . ?
O5 C42 H42B 109.5 . . ?
H42A C42 H42B 109.5 . . ?
O5 C42 H42C 109.5 . . ?
H42A C42 H42C 109.5 . . ?
H42B C42 H42C 109.5 . . ?
O6 C43 H43A 109.5 . . ?
O6 C43 H43B 109.5 . . ?
H43A C43 H43B 109.5 . . ?
O6 C43 H43C 109.5 . . ?
H43A C43 H43C 109.5 . . ?
H43B C43 H43C 109.5 . . ?
C45 C44 C49 119.0(3) . . ?
C45 C44 P1 122.4(3) . . ?
C49 C44 P1 118.5(3) . . ?
C44 C45 C46 120.3(4) . . ?
C44 C45 H45 119.9 . . ?
C46 C45 H45 119.9 . . ?
C47 C46 C45 120.3(4) . . ?
C47 C46 H46 119.8 . . ?
C45 C46 H46 119.8 . . ?
C46 C47 C48 120.2(4) . . ?
C46 C47 H47 119.9 . . ?
C48 C47 H47 119.9 . . ?
C47 C48 C49 120.5(4) . . ?
C47 C48 H48 119.7 . . ?
C49 C48 H48 119.7 . . ?
C48 C49 C44 119.7(4) . . ?
C48 C49 H49 120.2 . . ?
C44 C49 H49 120.2 . . ?
C51 C50 C55 118.5(4) . . ?
C51 C50 P1 123.8(3) . . ?
C55 C50 P1 117.7(3) . . ?
C50 C51 C52 121.0(5) . . ?
C50 C51 H51 119.5 . . ?
C52 C51 H51 119.5 . . ?
C53 C52 C51 119.7(5) . . ?
C53 C52 H52 120.2 . . ?
C51 C52 H52 120.2 . . ?
C52 C53 C54 120.2(5) . . ?
C52 C53 H53 119.9 . . ?
C54 C53 H53 119.9 . . ?
C53 C54 C55 120.8(5) . . ?
C53 C54 H54 119.6 . . ?
C55 C54 H54 119.6 . . ?
C54 C55 C50 119.8(4) . . ?
C54 C55 H55 120.1 . . ?
C50 C55 H55 120.1 . . ?
C61 C56 C57 117.8(4) . . ?
C61 C56 P1 120.3(3) . . ?
C57 C56 P1 121.8(3) . . ?
C58 C57 C56 121.1(5) . . ?
C58 C57 H57 119.4 . . ?
C56 C57 H57 119.4 . . ?
C59 C58 C57 120.2(5) . . ?
C59 C58 H58 119.9 . . ?
C57 C58 H58 119.9 . . ?
C58 C59 C60 120.5(5) . . ?
C58 C59 H59 119.8 . . ?
C60 C59 H59 119.8 . . ?
C59 C60 C61 119.7(5) . . ?
C59 C60 H60 120.1 . . ?
C61 C60 H60 120.1 . . ?
C56 C61 C60 120.6(4) . . ?
C56 C61 H61 119.7 . . ?
C60 C61 H61 119.7 . . ?
N3A Co1A N4A 80.98(12) . . ?
N3A Co1A N1A 161.58(12) . . ?
N4A Co1A N1A 89.53(12) . . ?
N3A Co1A N2A 89.29(12) . . ?
N4A Co1A N2A 160.42(12) . . ?
N1A Co1A N2A 94.79(12) . . ?
N3A Co1A P1A 97.83(9) . . ?
N4A Co1A P1A 97.28(9) . . ?
N1A Co1A P1A 99.02(9) . . ?
N2A Co1A P1A 100.87(9) . . ?
C56A P1A C44A 103.37(16) . . ?
C56A P1A C50A 106.46(17) . . ?
C44A P1A C50A 101.09(17) . . ?
C56A P1A Co1A 111.88(12) . . ?
C44A P1A Co1A 119.72(12) . . ?
C50A P1A Co1A 112.94(12) . . ?
C21A O1A C26A 119.4(4) . . ?
C25A O2A C27A 119.7(4) . . ?
C29A O3A C34A 119.4(4) . . ?
C33A O4A C35A 121.1(5) . . ?
C37A O5A C42A 118.3(4) . . ?
C41A O6A C43A 118.4(4) . . ?
C2A N1A C5A 106.3(3) . . ?
C2A N1A Co1A 128.0(2) . . ?
C5A N1A Co1A 125.3(2) . . ?
C7A N2A C10A 106.4(3) . . ?
C7A N2A Co1A 125.7(2) . . ?
C10A N2A Co1A 127.2(2) . . ?
C15A N3A C12A 108.7(3) . . ?
C15A N3A Co1A 117.9(2) . . ?
C12A N3A Co1A 133.2(2) . . ?
C16A N4A C19A 108.7(3) . . ?
C16A N4A Co1A 117.4(2) . . ?
C19A N4A Co1A 133.8(2) . . ?
C19A C1A C2A 121.9(3) . . ?
C19A C1A C20A 118.9(3) . . ?
C2A C1A C20A 119.0(3) . . ?
N1A C2A C3A 109.2(3) . . ?
N1A C2A C1A 125.1(3) . . ?
C3A C2A C1A 125.7(4) . . ?
C4A C3A C2A 107.9(4) . . ?
C4A C3A H3A 126.0 . . ?
C2A C3A H3A 126.0 . . ?
C3A C4A C5A 107.6(4) . . ?
C3A C4A H4A 126.2 . . ?
C5A C4A H4A 126.2 . . ?
N1A C5A C6A 123.1(3) . . ?
N1A C5A C4A 109.0(3) . . ?
C6A C5A C4A 127.7(4) . . ?
C5A C6A C7A 125.1(3) . . ?
C5A C6A C28A 116.8(3) . . ?
C7A C6A C28A 118.1(3) . . ?
N2A C7A C6A 123.5(3) . . ?
N2A C7A C8A 109.7(3) . . ?
C6A C7A C8A 126.8(3) . . ?
C9A C8A C7A 107.1(3) . . ?
C9A C8A H8A 126.4 . . ?
C7A C8A H8A 126.4 . . ?
C8A C9A C10A 108.5(3) . . ?
C8A C9A H9A 125.8 . . ?
C10A C9A H9A 125.8 . . ?
C11A C10A N2A 125.3(3) . . ?
C11A C10A C9A 126.4(3) . . ?
N2A C10A C9A 108.3(3) . . ?
C12A C11A C10A 122.0(3) . . ?
C12A C11A C36A 117.9(3) . . ?
C10A C11A C36A 120.0(3) . . ?
N3A C12A C11A 120.5(3) . . ?
N3A C12A C13A 107.2(3) . . ?
C11A C12A C13A 132.1(3) . . ?
C14A C13A C12A 108.3(3) . . ?
C14A C13A H13A 125.9 . . ?
C12A C13A H13A 125.9 . . ?
C13A C14A C15A 106.9(3) . . ?
C13A C14A H14A 126.5 . . ?
C15A C14A H14A 126.5 . . ?
N3A C15A C14A 108.9(3) . . ?
N3A C15A C16A 111.6(3) . . ?
C14A C15A C16A 139.4(3) . . ?
N4A C16A C15A 111.6(3) . . ?
N4A C16A C17A 108.8(3) . . ?
C15A C16A C17A 139.5(3) . . ?
C18A C17A C16A 107.0(3) . . ?
C18A C17A H17A 126.5 . . ?
C16A C17A H17A 126.5 . . ?
C17A C18A C19A 108.2(3) . . ?
C17A C18A H18A 125.9 . . ?
C19A C18A H18A 125.9 . . ?
N4A C19A C1A 120.7(3) . . ?
N4A C19A C18A 107.3(3) . . ?
C1A C19A C18A 131.9(4) . . ?
C21A C20A C25A 117.8(4) . . ?
C21A C20A C1A 122.5(4) . . ?
C25A C20A C1A 119.8(4) . . ?
O1A C21A C22A 123.2(4) . . ?
O1A C21A C20A 115.1(4) . . ?
C22A C21A C20A 121.7(5) . . ?
C23A C22A C21A 118.4(5) . . ?
C23A C22A H22A 120.8 . . ?
C21A C22A H22A 120.8 . . ?
C24A C23A C22A 122.8(5) . . ?
C24A C23A H23A 118.6 . . ?
C22A C23A H23A 118.6 . . ?
C23A C24A C25A 117.5(5) . . ?
C23A C24A H24A 121.2 . . ?
C25A C24A H24A 121.2 . . ?
O2A C25A C24A 123.0(4) . . ?
O2A C25A C20A 115.1(4) . . ?
C24A C25A C20A 121.8(4) . . ?
O1A C26A H26D 109.5 . . ?
O1A C26A H26E 109.5 . . ?
H26D C26A H26E 109.5 . . ?
O1A C26A H26F 109.5 . . ?
H26D C26A H26F 109.5 . . ?
H26E C26A H26F 109.5 . . ?
O2A C27A H27D 109.5 . . ?
O2A C27A H27E 109.5 . . ?
H27D C27A H27E 109.5 . . ?
O2A C27A H27F 109.5 . . ?
H27D C27A H27F 109.5 . . ?
H27E C27A H27F 109.5 . . ?
C33A C28A C29A 119.0(4) . . ?
C33A C28A C6A 120.3(4) . . ?
C29A C28A C6A 120.7(4) . . ?
O3A C29A C28A 115.7(4) . . ?
O3A C29A C30A 124.4(5) . . ?
C28A C29A C30A 119.9(5) . . ?
C31A C30A C29A 119.4(5) . . ?
C31A C30A H30A 120.3 . . ?
C29A C30A H30A 120.3 . . ?
C30A C31A C32A 122.1(5) . . ?
C30A C31A H31A 118.9 . . ?
C32A C31A H31A 118.9 . . ?
C31A C32A C33A 117.9(5) . . ?
C31A C32A H32A 121.0 . . ?
C33A C32A H32A 121.0 . . ?
O4A C33A C28A 115.8(4) . . ?
O4A C33A C32A 122.6(5) . . ?
C28A C33A C32A 121.6(5) . . ?
O3A C34A H34D 109.5 . . ?
O3A C34A H34E 109.5 . . ?
H34D C34A H34E 109.5 . . ?
O3A C34A H34F 109.5 . . ?
H34D C34A H34F 109.5 . . ?
H34E C34A H34F 109.5 . . ?
O4A C35A H35D 109.5 . . ?
O4A C35A H35E 109.5 . . ?
H35D C35A H35E 109.5 . . ?
O4A C35A H35F 109.5 . . ?
H35D C35A H35F 109.5 . . ?
H35E C35A H35F 109.5 . . ?
C41A C36A C37A 118.5(4) . . ?
C41A C36A C11A 119.9(4) . . ?
C37A C36A C11A 121.5(4) . . ?
O5A C37A C36A 115.5(4) . . ?
O5A C37A C38A 123.9(4) . . ?
C36A C37A C38A 120.6(5) . . ?
C39A C38A C37A 118.8(5) . . ?
C39A C38A H38A 120.6 . . ?
C37A C38A H38A 120.6 . . ?
C38A C39A C40A 122.9(5) . . ?
C38A C39A H39A 118.5 . . ?
C40A C39A H39A 118.5 . . ?
C39A C40A C41A 117.7(5) . . ?
C39A C40A H40A 121.1 . . ?
C41A C40A H40A 121.1 . . ?
O6A C41A C36A 116.1(4) . . ?
O6A C41A C40A 122.4(4) . . ?
C36A C41A C40A 121.5(4) . . ?
O5A C42A H42D 109.5 . . ?
O5A C42A H42E 109.5 . . ?
H42D C42A H42E 109.5 . . ?
O5A C42A H42F 109.5 . . ?
H42D C42A H42F 109.5 . . ?
H42E C42A H42F 109.5 . . ?
O6A C43A H43D 109.5 . . ?
O6A C43A H43E 109.5 . . ?
H43D C43A H43E 109.5 . . ?
O6A C43A H43F 109.5 . . ?
H43D C43A H43F 109.5 . . ?
H43E C43A H43F 109.5 . . ?
C49A C44A C45A 118.5(4) . . ?
C49A C44A P1A 121.0(3) . . ?
C45A C44A P1A 120.4(3) . . ?
C44A C45A C46A 119.6(4) . . ?
C44A C45A H45A 120.2 . . ?
C46A C45A H45A 120.2 . . ?
C47A C46A C45A 120.0(5) . . ?
C47A C46A H46A 120.0 . . ?
C45A C46A H46A 120.0 . . ?
C48A C47A C46A 120.6(5) . . ?
C48A C47A H47A 119.7 . . ?
C46A C47A H47A 119.7 . . ?
C47A C48A C49A 119.9(5) . . ?
C47A C48A H48A 120.0 . . ?
C49A C48A H48A 120.0 . . ?
C48A C49A C44A 121.4(4) . . ?
C48A C49A H49A 119.3 . . ?
C44A C49A H49A 119.3 . . ?
C55A C50A C51A 118.7(4) . . ?
C55A C50A P1A 124.4(3) . . ?
C51A C50A P1A 116.9(3) . . ?
C52A C51A C50A 120.0(4) . . ?
C52A C51A H51A 120.0 . . ?
C50A C51A H51A 120.0 . . ?
C53A C52A C51A 120.6(5) . . ?
C53A C52A H52A 119.7 . . ?
C51A C52A H52A 119.7 . . ?
C52A C53A C54A 120.4(5) . . ?
C52A C53A H53A 119.8 . . ?
C54A C53A H53A 119.8 . . ?
C53A C54A C55A 120.0(5) . . ?
C53A C54A H54A 120.0 . . ?
C55A C54A H54A 120.0 . . ?
C50A C55A C54A 120.3(4) . . ?
C50A C55A H55A 119.9 . . ?
C54A C55A H55A 119.9 . . ?
C57A C56A C61A 119.4(4) . . ?
C57A C56A P1A 121.2(3) . . ?
C61A C56A P1A 119.3(3) . . ?
C56A C57A C58A 119.4(4) . . ?
C56A C57A H57A 120.3 . . ?
C58A C57A H57A 120.3 . . ?
C59A C58A C57A 120.6(5) . . ?
C59A C58A H58A 119.7 . . ?
C57A C58A H58A 119.7 . . ?
C60A C59A C58A 120.1(4) . . ?
C60A C59A H59A 119.9 . . ?
C58A C59A H59A 119.9 . . ?
C59A C60A C61A 120.3(4) . . ?
C59A C60A H60A 119.9 . . ?
C61A C60A H60A 119.9 . . ?
C60A C61A C56A 120.0(4) . . ?
C60A C61A H61A 120.0 . . ?
C56A C61A H61A 120.0 . . ?

loop_
_geom_bond_atom_site_label_1
_geom_bond_atom_site_label_2
_geom_bond_distance
_geom_bond_site_symmetry_2
_geom_bond_publ_flag
Co1 N4 1.861(3) . ?
Co1 N3 1.863(3) . ?
Co1 N1 1.880(3) . ?
Co1 N2 1.886(3) . ?
Co1 P1 2.2044(10) . ?
P1 C50 1.818(4) . ?
P1 C56 1.827(4) . ?
P1 C44 1.827(4) . ?
O1 C21 1.362(5) . ?
O1 C26 1.417(5) . ?
O2 C27 1.371(6) . ?
O2 C25 1.380(5) . ?
O3 C29 1.360(5) . ?
O3 C34 1.408(5) . ?
O4 C33 1.358(5) . ?
O4 C35 1.388(5) . ?
O5 C37 1.357(5) . ?
O5 C42 1.430(5) . ?
O6 C41 1.363(5) . ?
O6 C43 1.411(6) . ?
N1 C5 1.382(4) . ?
N1 C2 1.399(4) . ?
N2 C7 1.384(4) . ?
N2 C10 1.388(4) . ?
N3 C15 1.369(4) . ?
N3 C12 1.380(4) . ?
N4 C16 1.361(4) . ?
N4 C19 1.377(4) . ?
C1 C19 1.385(5) . ?
C1 C2 1.406(5) . ?
C1 C20 1.500(5) . ?
C2 C3 1.416(5) . ?
C3 C4 1.350(5) . ?
C3 H3 0.9500 . ?
C4 C5 1.427(5) . ?
C4 H4 0.9500 . ?
C5 C6 1.392(5) . ?
C6 C7 1.393(5) . ?
C6 C28 1.506(5) . ?
C7 C8 1.438(5) . ?
C8 C9 1.363(5) . ?
C8 H8 0.9500 . ?
C9 C10 1.424(5) . ?
C9 H9 0.9500 . ?
C10 C11 1.407(5) . ?
C11 C12 1.382(5) . ?
C11 C36 1.504(5) . ?
C12 C13 1.422(5) . ?
C13 C14 1.371(5) . ?
C13 H13 0.9500 . ?
C14 C15 1.419(5) . ?
C14 H14 0.9500 . ?
C15 C16 1.410(5) . ?
C16 C17 1.427(5) . ?
C17 C18 1.362(5) . ?
C17 H17 0.9500 . ?
C18 C19 1.434(5) . ?
C18 H18 0.9500 . ?
C20 C25 1.369(5) . ?
C20 C21 1.393(5) . ?
C21 C22 1.389(5) . ?
C22 C23 1.349(6) . ?
C22 H22 0.9500 . ?
C23 C24 1.379(7) . ?
C23 H23 0.9500 . ?
C24 C25 1.393(6) . ?
C24 H24 0.9500 . ?
C26 H26A 0.9800 . ?
C26 H26B 0.9800 . ?
C26 H26C 0.9800 . ?
C27 H27A 0.9800 . ?
C27 H27B 0.9800 . ?
C27 H27C 0.9800 . ?
C28 C33 1.386(5) . ?
C28 C29 1.387(5) . ?
C29 C30 1.391(6) . ?
C30 C31 1.361(7) . ?
C30 H30 0.9500 . ?
C31 C32 1.369(7) . ?
C31 H31 0.9500 . ?
C32 C33 1.392(5) . ?
C32 H32 0.9500 . ?
C34 H34A 0.9800 . ?
C34 H34B 0.9800 . ?
C34 H34C 0.9800 . ?
C35 H35A 0.9800 . ?
C35 H35B 0.9800 . ?
C35 H35C 0.9800 . ?
C36 C41 1.390(5) . ?
C36 C37 1.392(5) . ?
C37 C38 1.389(6) . ?
C38 C39 1.364(7) . ?
C38 H38 0.9500 . ?
C39 C40 1.380(7) . ?
C39 H39 0.9500 . ?
C40 C41 1.391(6) . ?
C40 H40 0.9500 . ?
C42 H42A 0.9800 . ?
C42 H42B 0.9800 . ?
C42 H42C 0.9800 . ?
C43 H43A 0.9800 . ?
C43 H43B 0.9800 . ?
C43 H43C 0.9800 . ?
C44 C45 1.381(5) . ?
C44 C49 1.400(5) . ?
C45 C46 1.384(6) . ?
C45 H45 0.9500 . ?
C46 C47 1.367(6) . ?
C46 H46 0.9500 . ?
C47 C48 1.370(6) . ?
C47 H47 0.9500 . ?
C48 C49 1.382(6) . ?
C48 H48 0.9500 . ?
C49 H49 0.9500 . ?
C50 C51 1.366(5) . ?
C50 C55 1.391(5) . ?
C51 C52 1.394(6) . ?
C51 H51 0.9500 . ?
C52 C53 1.356(8) . ?
C52 H52 0.9500 . ?
C53 C54 1.356(7) . ?
C53 H53 0.9500 . ?
C54 C55 1.383(6) . ?
C54 H54 0.9500 . ?
C55 H55 0.9500 . ?
C56 C61 1.376(5) . ?
C56 C57 1.396(5) . ?
C57 C58 1.365(6) . ?
C57 H57 0.9500 . ?
C58 C59 1.352(7) . ?
C58 H58 0.9500 . ?
C59 C60 1.370(7) . ?
C59 H59 0.9500 . ?
C60 C61 1.388(6) . ?
C60 H60 0.9500 . ?
C61 H61 0.9500 . ?
Co1A N3A 1.862(3) . ?
Co1A N4A 1.871(3) . ?
Co1A N1A 1.878(3) . ?
Co1A N2A 1.880(3) . ?
Co1A P1A 2.2068(10) . ?
P1A C56A 1.830(4) . ?
P1A C44A 1.830(4) . ?
P1A C50A 1.830(4) . ?
O1A C21A 1.362(5) . ?
O1A C26A 1.421(5) . ?
O2A C25A 1.358(5) . ?
O2A C27A 1.423(6) . ?
O3A C29A 1.355(6) . ?
O3A C34A 1.398(6) . ?
O4A C33A 1.367(6) . ?
O4A C35A 1.381(7) . ?
O5A C37A 1.363(5) . ?
O5A C42A 1.426(5) . ?
O6A C41A 1.364(5) . ?
O6A C43A 1.426(6) . ?
N1A C2A 1.386(4) . ?
N1A C5A 1.387(4) . ?
N2A C7A 1.377(4) . ?
N2A C10A 1.397(4) . ?
N3A C15A 1.361(4) . ?
N3A C12A 1.374(4) . ?
N4A C16A 1.367(4) . ?
N4A C19A 1.375(4) . ?
C1A C19A 1.385(5) . ?
C1A C2A 1.417(5) . ?
C1A C20A 1.496(5) . ?
C2A C3A 1.417(5) . ?
C3A C4A 1.352(5) . ?
C3A H3A 0.9500 . ?
C4A C5A 1.426(5) . ?
C4A H4A 0.9500 . ?
C5A C6A 1.396(5) . ?
C6A C7A 1.400(5) . ?
C6A C28A 1.500(5) . ?
C7A C8A 1.427(5) . ?
C8A C9A 1.349(5) . ?
C8A H8A 0.9500 . ?
C9A C10A 1.426(5) . ?
C9A H9A 0.9500 . ?
C10A C11A 1.397(5) . ?
C11A C12A 1.390(5) . ?
C11A C36A 1.499(5) . ?
C12A C13A 1.429(5) . ?
C13A C14A 1.361(5) . ?
C13A H13A 0.9500 . ?
C14A C15A 1.419(5) . ?
C14A H14A 0.9500 . ?
C15A C16A 1.419(5) . ?
C16A C17A 1.421(5) . ?
C17A C18A 1.366(5) . ?
C17A H17A 0.9500 . ?
C18A C19A 1.433(5) . ?
C18A H18A 0.9500 . ?
C20A C21A 1.384(5) . ?
C20A C25A 1.396(6) . ?
C21A C22A 1.384(6) . ?
C22A C23A 1.378(7) . ?
C22A H22A 0.9500 . ?
C23A C24A 1.370(7) . ?
C23A H23A 0.9500 . ?
C24A C25A 1.396(6) . ?
C24A H24A 0.9500 . ?
C26A H26D 0.9800 . ?
C26A H26E 0.9800 . ?
C26A H26F 0.9800 . ?
C27A H27D 0.9800 . ?
C27A H27E 0.9800 . ?
C27A H27F 0.9800 . ?
C28A C33A 1.374(6) . ?
C28A C29A 1.388(6) . ?
C29A C30A 1.394(6) . ?
C30A C31A 1.361(8) . ?
C30A H30A 0.9500 . ?
C31A C32A 1.373(8) . ?
C31A H31A 0.9500 . ?
C32A C33A 1.392(6) . ?
C32A H32A 0.9500 . ?
C34A H34D 0.9800 . ?
C34A H34E 0.9800 . ?
C34A H34F 0.9800 . ?
C35A H35D 0.9800 . ?
C35A H35E 0.9800 . ?
C35A H35F 0.9800 . ?
C36A C41A 1.388(6) . ?
C36A C37A 1.392(6) . ?
C37A C38A 1.403(6) . ?
C38A C39A 1.361(7) . ?
C38A H38A 0.9500 . ?
C39A C40A 1.372(7) . ?
C39A H39A 0.9500 . ?
C40A C41A 1.403(6) . ?
C40A H40A 0.9500 . ?
C42A H42D 0.9800 . ?
C42A H42E 0.9800 . ?
C42A H42F 0.9800 . ?
C43A H43D 0.9800 . ?
C43A H43E 0.9800 . ?
C43A H43F 0.9800 . ?
C44A C49A 1.385(5) . ?
C44A C45A 1.389(5) . ?
C45A C46A 1.407(6) . ?
C45A H45A 0.9500 . ?
C46A C47A 1.367(7) . ?
C46A H46A 0.9500 . ?
C47A C48A 1.362(7) . ?
C47A H47A 0.9500 . ?
C48A C49A 1.376(6) . ?
C48A H48A 0.9500 . ?
C49A H49A 0.9500 . ?
C50A C55A 1.389(5) . ?
C50A C51A 1.394(5) . ?
C51A C52A 1.387(6) . ?
C51A H51A 0.9500 . ?
C52A C53A 1.364(7) . ?
C52A H52A 0.9500 . ?
C53A C54A 1.366(7) . ?
C53A H53A 0.9500 . ?
C54A C55A 1.396(6) . ?
C54A H54A 0.9500 . ?
C55A H55A 0.9500 . ?
C56A C57A 1.385(5) . ?
C56A C61A 1.392(5) . ?
C57A C58A 1.393(6) . ?
C57A H57A 0.9500 . ?
C58A C59A 1.369(7) . ?
C58A H58A 0.9500 . ?
C59A C60A 1.367(7) . ?
C59A H59A 0.9500 . ?
C60A C61A 1.385(6) . ?
C60A H60A 0.9500 . ?
C61A H61A 0.9500 . ?

loop_
_geom_torsion_atom_site_label_1
_geom_torsion_atom_site_label_2
_geom_torsion_atom_site_label_3
_geom_torsion_atom_site_label_4
_geom_torsion
_geom_torsion_site_symmetry_1
_geom_torsion_site_symmetry_2
_geom_torsion_site_symmetry_3
_geom_torsion_site_symmetry_4
_geom_torsion_publ_flag
N4 Co1 N1 C5 -177.4(3) . . . . ?
N3 Co1 N1 C5 -118.4(4) . . . . ?
N2 Co1 N1 C5 -15.8(3) . . . . ?
P1 Co1 N1 C5 86.7(3) . . . . ?
N4 Co1 N1 C2 12.9(3) . . . . ?
N3 Co1 N1 C2 71.8(5) . . . . ?
N2 Co1 N1 C2 174.5(3) . . . . ?
P1 Co1 N1 C2 -83.0(3) . . . . ?
N4 Co1 N2 C7 121.0(4) . . . . ?
N3 Co1 N2 C7 179.2(3) . . . . ?
N1 Co1 N2 C7 16.9(3) . . . . ?
P1 Co1 N2 C7 -82.0(3) . . . . ?
N4 Co1 N2 C10 -67.3(5) . . . . ?
N3 Co1 N2 C10 -9.1(3) . . . . ?
N1 Co1 N2 C10 -171.4(3) . . . . ?
P1 Co1 N2 C10 89.8(3) . . . . ?
N4 Co1 N3 C15 -6.3(3) . . . . ?
N1 Co1 N3 C15 -66.6(5) . . . . ?
N2 Co1 N3 C15 -170.1(3) . . . . ?
P1 Co1 N3 C15 88.2(3) . . . . ?
N4 Co1 N3 C12 171.9(3) . . . . ?
N1 Co1 N3 C12 111.6(4) . . . . ?
N2 Co1 N3 C12 8.2(3) . . . . ?
P1 Co1 N3 C12 -93.6(3) . . . . ?
N3 Co1 N4 C16 6.9(3) . . . . ?
N1 Co1 N4 C16 171.2(3) . . . . ?
N2 Co1 N4 C16 66.4(5) . . . . ?
P1 Co1 N4 C16 -91.0(2) . . . . ?
N3 Co1 N4 C19 -176.9(3) . . . . ?
N1 Co1 N4 C19 -12.6(3) . . . . ?
N2 Co1 N4 C19 -117.4(4) . . . . ?
P1 Co1 N4 C19 85.2(3) . . . . ?
C5 N1 C2 C1 179.9(3) . . . . ?
Co1 N1 C2 C1 -8.8(5) . . . . ?
C5 N1 C2 C3 -0.5(4) . . . . ?
Co1 N1 C2 C3 170.8(2) . . . . ?
C19 C1 C2 N1 -1.7(6) . . . . ?
C20 C1 C2 N1 179.3(3) . . . . ?
C19 C1 C2 C3 178.7(4) . . . . ?
C20 C1 C2 C3 -0.3(6) . . . . ?
N1 C2 C3 C4 0.3(5) . . . . ?
C1 C2 C3 C4 179.9(4) . . . . ?
C2 C3 C4 C5 0.1(5) . . . . ?
C2 N1 C5 C6 179.4(3) . . . . ?
Co1 N1 C5 C6 8.0(5) . . . . ?
C2 N1 C5 C4 0.6(4) . . . . ?
Co1 N1 C5 C4 -170.9(2) . . . . ?
C3 C4 C5 N1 -0.4(4) . . . . ?
C3 C4 C5 C6 -179.3(4) . . . . ?
N1 C5 C6 C7 4.6(6) . . . . ?
C4 C5 C6 C7 -176.7(4) . . . . ?
N1 C5 C6 C28 -177.9(3) . . . . ?
C4 C5 C6 C28 0.7(6) . . . . ?
C10 N2 C7 C6 176.4(3) . . . . ?
Co1 N2 C7 C6 -10.5(5) . . . . ?
C10 N2 C7 C8 -1.1(4) . . . . ?
Co1 N2 C7 C8 172.0(2) . . . . ?
C5 C6 C7 N2 -3.3(6) . . . . ?
C28 C6 C7 N2 179.3(3) . . . . ?
C5 C6 C7 C8 173.8(4) . . . . ?
C28 C6 C7 C8 -3.6(6) . . . . ?
N2 C7 C8 C9 1.5(4) . . . . ?
C6 C7 C8 C9 -175.9(4) . . . . ?
C7 C8 C9 C10 -1.3(4) . . . . ?
C7 N2 C10 C11 -179.8(3) . . . . ?
Co1 N2 C10 C11 7.3(5) . . . . ?
C7 N2 C10 C9 0.4(4) . . . . ?
Co1 N2 C10 C9 -172.5(2) . . . . ?
C8 C9 C10 N2 0.6(4) . . . . ?
C8 C9 C10 C11 -179.3(4) . . . . ?
N2 C10 C11 C12 -0.2(6) . . . . ?
C9 C10 C11 C12 179.7(4) . . . . ?
N2 C10 C11 C36 177.1(3) . . . . ?
C9 C10 C11 C36 -3.0(6) . . . . ?
C15 N3 C12 C11 174.0(3) . . . . ?
Co1 N3 C12 C11 -4.3(5) . . . . ?
C15 N3 C12 C13 -1.3(4) . . . . ?
Co1 N3 C12 C13 -179.7(3) . . . . ?
C10 C11 C12 N3 -1.5(5) . . . . ?
C36 C11 C12 N3 -178.9(3) . . . . ?
C10 C11 C12 C13 172.6(4) . . . . ?
C36 C11 C12 C13 -4.8(6) . . . . ?
N3 C12 C13 C14 0.8(4) . . . . ?
C11 C12 C13 C14 -173.9(4) . . . . ?
C12 C13 C14 C15 0.1(4) . . . . ?
C12 N3 C15 C16 -173.9(3) . . . . ?
Co1 N3 C15 C16 4.8(4) . . . . ?
C12 N3 C15 C14 1.4(4) . . . . ?
Co1 N3 C15 C14 -180.0(2) . . . . ?
C13 C14 C15 N3 -0.9(4) . . . . ?
C13 C14 C15 C16 172.3(4) . . . . ?
C19 N4 C16 C15 176.9(3) . . . . ?
Co1 N4 C16 C15 -6.1(4) . . . . ?
C19 N4 C16 C17 0.3(4) . . . . ?
Co1 N4 C16 C17 177.3(2) . . . . ?
N3 C15 C16 N4 0.8(4) . . . . ?
C14 C15 C16 N4 -172.3(4) . . . . ?
N3 C15 C16 C17 175.8(4) . . . . ?
C14 C15 C16 C17 2.7(8) . . . . ?
N4 C16 C17 C18 -0.4(4) . . . . ?
C15 C16 C17 C18 -175.4(4) . . . . ?
C16 C17 C18 C19 0.3(4) . . . . ?
C16 N4 C19 C1 -176.6(3) . . . . ?
Co1 N4 C19 C1 6.9(5) . . . . ?
C16 N4 C19 C18 -0.1(4) . . . . ?
Co1 N4 C19 C18 -176.6(3) . . . . ?
C2 C1 C19 N4 3.0(6) . . . . ?
C20 C1 C19 N4 -178.0(3) . . . . ?
C2 C1 C19 C18 -172.6(4) . . . . ?
C20 C1 C19 C18 6.4(6) . . . . ?
C17 C18 C19 N4 -0.2(4) . . . . ?
C17 C18 C19 C1 175.9(4) . . . . ?
C19 C1 C20 C25 -109.3(4) . . . . ?
C2 C1 C20 C25 69.8(5) . . . . ?
C19 C1 C20 C21 66.6(5) . . . . ?
C2 C1 C20 C21 -114.3(4) . . . . ?
C26 O1 C21 C22 4.7(6) . . . . ?
C26 O1 C21 C20 -175.6(4) . . . . ?
C25 C20 C21 O1 179.5(4) . . . . ?
C1 C20 C21 O1 3.5(5) . . . . ?
C25 C20 C21 C22 -0.7(6) . . . . ?
C1 C20 C21 C22 -176.7(4) . . . . ?
O1 C21 C22 C23 179.9(4) . . . . ?
C20 C21 C22 C23 0.1(6) . . . . ?
C21 C22 C23 C24 0.5(7) . . . . ?
C22 C23 C24 C25 -0.5(7) . . . . ?
C21 C20 C25 O2 -178.3(4) . . . . ?
C1 C20 C25 O2 -2.4(6) . . . . ?
C21 C20 C25 C24 0.7(6) . . . . ?
C1 C20 C25 C24 176.6(4) . . . . ?
C27 O2 C25 C20 177.0(5) . . . . ?
C27 O2 C25 C24 -2.1(7) . . . . ?
C23 C24 C25 C20 -0.1(6) . . . . ?
C23 C24 C25 O2 178.9(4) . . . . ?
C5 C6 C28 C33 -96.2(4) . . . . ?
C7 C6 C28 C33 81.4(5) . . . . ?
C5 C6 C28 C29 83.7(5) . . . . ?
C7 C6 C28 C29 -98.7(4) . . . . ?
C34 O3 C29 C28 -174.2(4) . . . . ?
C34 O3 C29 C30 5.8(7) . . . . ?
C33 C28 C29 O3 177.6(4) . . . . ?
C6 C28 C29 O3 -2.3(6) . . . . ?
C33 C28 C29 C30 -2.5(6) . . . . ?
C6 C28 C29 C30 177.7(4) . . . . ?
O3 C29 C30 C31 -179.4(4) . . . . ?
C28 C29 C30 C31 0.6(7) . . . . ?
C29 C30 C31 C32 1.1(8) . . . . ?
C30 C31 C32 C33 -0.9(8) . . . . ?
C35 O4 C33 C28 171.7(4) . . . . ?
C35 O4 C33 C32 -8.7(7) . . . . ?
C29 C28 C33 O4 -177.9(4) . . . . ?
C6 C28 C33 O4 2.0(5) . . . . ?
C29 C28 C33 C32 2.6(6) . . . . ?
C6 C28 C33 C32 -177.5(4) . . . . ?
C31 C32 C33 O4 179.5(4) . . . . ?
C31 C32 C33 C28 -1.0(7) . . . . ?
C12 C11 C36 C41 -77.6(5) . . . . ?
C10 C11 C36 C41 104.9(4) . . . . ?
C12 C11 C36 C37 95.6(4) . . . . ?
C10 C11 C36 C37 -81.8(5) . . . . ?
C42 O5 C37 C38 6.0(6) . . . . ?
C42 O5 C37 C36 -173.4(4) . . . . ?
C41 C36 C37 O5 179.5(3) . . . . ?
C11 C36 C37 O5 6.0(5) . . . . ?
C41 C36 C37 C38 0.0(6) . . . . ?
C11 C36 C37 C38 -173.4(4) . . . . ?
O5 C37 C38 C39 -179.7(4) . . . . ?
C36 C37 C38 C39 -0.3(7) . . . . ?
C37 C38 C39 C40 0.4(8) . . . . ?
C38 C39 C40 C41 -0.1(8) . . . . ?
C43 O6 C41 C36 175.6(6) . . . . ?
C43 O6 C41 C40 -4.5(8) . . . . ?
C37 C36 C41 O6 -179.9(4) . . . . ?
C11 C36 C41 O6 -6.5(5) . . . . ?
C37 C36 C41 C40 0.2(6) . . . . ?
C11 C36 C41 C40 173.6(4) . . . . ?
C39 C40 C41 O6 179.9(4) . . . . ?
C39 C40 C41 C36 -0.2(7) . . . . ?
C50 P1 C44 C45 -113.5(3) . . . . ?
C56 P1 C44 C45 -4.8(4) . . . . ?
Co1 P1 C44 C45 123.7(3) . . . . ?
C50 P1 C44 C49 69.6(3) . . . . ?
C56 P1 C44 C49 178.4(3) . . . . ?
Co1 P1 C44 C49 -53.1(3) . . . . ?
C49 C44 C45 C46 1.0(6) . . . . ?
P1 C44 C45 C46 -175.8(3) . . . . ?
C44 C45 C46 C47 0.3(7) . . . . ?
C45 C46 C47 C48 -1.6(7) . . . . ?
C46 C47 C48 C49 1.6(7) . . . . ?
C47 C48 C49 C44 -0.2(7) . . . . ?
C45 C44 C49 C48 -1.1(6) . . . . ?
P1 C44 C49 C48 175.9(3) . . . . ?
C56 P1 C50 C51 -125.0(4) . . . . ?
C44 P1 C50 C51 -17.3(4) . . . . ?
Co1 P1 C50 C51 107.1(4) . . . . ?
C56 P1 C50 C55 54.8(3) . . . . ?
C44 P1 C50 C55 162.5(3) . . . . ?
Co1 P1 C50 C55 -73.1(3) . . . . ?
C55 C50 C51 C52 0.3(7) . . . . ?
P1 C50 C51 C52 -179.9(4) . . . . ?
C50 C51 C52 C53 -2.4(9) . . . . ?
C51 C52 C53 C54 2.7(9) . . . . ?
C52 C53 C54 C55 -0.9(8) . . . . ?
C53 C54 C55 C50 -1.2(7) . . . . ?
C51 C50 C55 C54 1.4(6) . . . . ?
P1 C50 C55 C54 -178.4(3) . . . . ?
C50 P1 C56 C61 -173.6(3) . . . . ?
C44 P1 C56 C61 75.4(4) . . . . ?
Co1 P1 C56 C61 -50.2(4) . . . . ?
C50 P1 C56 C57 11.1(4) . . . . ?
C44 P1 C56 C57 -99.9(3) . . . . ?
Co1 P1 C56 C57 134.5(3) . . . . ?
C61 C56 C57 C58 2.1(6) . . . . ?
P1 C56 C57 C58 177.4(4) . . . . ?
C56 C57 C58 C59 -0.7(8) . . . . ?
C57 C58 C59 C60 -0.9(9) . . . . ?
C58 C59 C60 C61 1.0(9) . . . . ?
C57 C56 C61 C60 -1.9(7) . . . . ?
P1 C56 C61 C60 -177.3(4) . . . . ?
C59 C60 C61 C56 0.4(8) . . . . ?
N3A Co1A N1A C2A 69.5(5) . . . . ?
N4A Co1A N1A C2A 10.9(3) . . . . ?
N2A Co1A N1A C2A 171.7(3) . . . . ?
P1A Co1A N1A C2A -86.4(3) . . . . ?
N3A Co1A N1A C5A -119.5(4) . . . . ?
N4A Co1A N1A C5A -178.1(3) . . . . ?
N2A Co1A N1A C5A -17.3(3) . . . . ?
P1A Co1A N1A C5A 84.6(3) . . . . ?
N3A Co1A N2A C7A 175.4(3) . . . . ?
N4A Co1A N2A C7A 115.5(4) . . . . ?
N1A Co1A N2A C7A 13.4(3) . . . . ?
P1A Co1A N2A C7A -86.8(3) . . . . ?
N3A Co1A N2A C10A -15.5(3) . . . . ?
N4A Co1A N2A C10A -75.3(5) . . . . ?
N1A Co1A N2A C10A -177.5(3) . . . . ?
P1A Co1A N2A C10A 82.3(3) . . . . ?
N4A Co1A N3A C15A -6.5(3) . . . . ?
N1A Co1A N3A C15A -66.3(5) . . . . ?
N2A Co1A N3A C15A -169.4(3) . . . . ?
P1A Co1A N3A C15A 89.7(2) . . . . ?
N4A Co1A N3A C12A 179.5(3) . . . . ?
N1A Co1A N3A C12A 119.7(4) . . . . ?
N2A Co1A N3A C12A 16.5(3) . . . . ?
P1A Co1A N3A C12A -84.3(3) . . . . ?
N3A Co1A N4A C16A 5.4(3) . . . . ?
N1A Co1A N4A C16A 169.5(3) . . . . ?
N2A Co1A N4A C16A 66.4(5) . . . . ?
P1A Co1A N4A C16A -91.5(3) . . . . ?
N3A Co1A N4A C19A -171.4(4) . . . . ?
N1A Co1A N4A C19A -7.3(3) . . . . ?
N2A Co1A N4A C19A -110.3(4) . . . . ?
P1A Co1A N4A C19A 91.8(3) . . . . ?
C5A N1A C2A C3A -2.2(4) . . . . ?
Co1A N1A C2A C3A 170.1(3) . . . . ?
C5A N1A C2A C1A 176.3(3) . . . . ?
Co1A N1A C2A C1A -11.4(5) . . . . ?
C19A C1A C2A N1A 3.7(6) . . . . ?
C20A C1A C2A N1A -171.4(3) . . . . ?
C19A C1A C2A C3A -178.1(4) . . . . ?
C20A C1A C2A C3A 6.9(6) . . . . ?
N1A C2A C3A C4A 1.8(5) . . . . ?
C1A C2A C3A C4A -176.7(4) . . . . ?
C2A C3A C4A C5A -0.6(5) . . . . ?
C2A N1A C5A C6A -173.1(4) . . . . ?
Co1A N1A C5A C6A 14.3(5) . . . . ?
C2A N1A C5A C4A 1.8(4) . . . . ?
Co1A N1A C5A C4A -170.8(3) . . . . ?
C3A C4A C5A N1A -0.8(5) . . . . ?
C3A C4A C5A C6A 173.9(4) . . . . ?
N1A C5A C6A C7A -1.8(6) . . . . ?
C4A C5A C6A C7A -175.8(4) . . . . ?
N1A C5A C6A C28A 176.6(3) . . . . ?
C4A C5A C6A C28A 2.7(6) . . . . ?
C10A N2A C7A C6A -177.1(3) . . . . ?
Co1A N2A C7A C6A -6.1(5) . . . . ?
C10A N2A C7A C8A 1.5(4) . . . . ?
Co1A N2A C7A C8A 172.5(2) . . . . ?
C5A C6A C7A N2A -2.5(6) . . . . ?
C28A C6A C7A N2A 179.1(3) . . . . ?
C5A C6A C7A C8A 179.3(4) . . . . ?
C28A C6A C7A C8A 0.8(6) . . . . ?
N2A C7A C8A C9A -1.6(4) . . . . ?
C6A C7A C8A C9A 176.9(4) . . . . ?
C7A C8A C9A C10A 1.0(5) . . . . ?
C7A N2A C10A C11A -179.1(4) . . . . ?
Co1A N2A C10A C11A 10.1(5) . . . . ?
C7A N2A C10A C9A -0.9(4) . . . . ?
Co1A N2A C10A C9A -171.7(2) . . . . ?
C8A C9A C10A C11A 178.1(4) . . . . ?
C8A C9A C10A N2A -0.1(4) . . . . ?
N2A C10A C11A C12A 2.4(6) . . . . ?
C9A C10A C11A C12A -175.6(4) . . . . ?
N2A C10A C11A C36A -176.7(3) . . . . ?
C9A C10A C11A C36A 5.4(6) . . . . ?
C15A N3A C12A C11A 175.4(3) . . . . ?
Co1A N3A C12A C11A -10.2(5) . . . . ?
C15A N3A C12A C13A -0.4(4) . . . . ?
Co1A N3A C12A C13A 174.0(3) . . . . ?
C10A C11A C12A N3A -2.8(6) . . . . ?
C36A C11A C12A N3A 176.3(3) . . . . ?
C10A C11A C12A C13A 171.9(4) . . . . ?
C36A C11A C12A C13A -9.1(6) . . . . ?
N3A C12A C13A C14A 0.6(4) . . . . ?
C11A C12A C13A C14A -174.5(4) . . . . ?
C12A C13A C14A C15A -0.6(4) . . . . ?
C12A N3A C15A C14A 0.1(4) . . . . ?
Co1A N3A C15A C14A -175.3(2) . . . . ?
C12A N3A C15A C16A -178.3(3) . . . . ?
Co1A N3A C15A C16A 6.3(4) . . . . ?
C13A C14A C15A N3A 0.3(4) . . . . ?
C13A C14A C15A C16A 178.0(5) . . . . ?
C19A N4A C16A C15A 174.1(3) . . . . ?
Co1A N4A C16A C15A -3.4(4) . . . . ?
C19A N4A C16A C17A -2.3(4) . . . . ?
Co1A N4A C16A C17A -179.9(3) . . . . ?
N3A C15A C16A N4A -1.7(4) . . . . ?
C14A C15A C16A N4A -179.4(4) . . . . ?
N3A C15A C16A C17A 173.1(5) . . . . ?
C14A C15A C16A C17A -4.6(9) . . . . ?
N4A C16A C17A C18A 1.5(5) . . . . ?
C15A C16A C17A C18A -173.4(5) . . . . ?
C16A C17A C18A C19A -0.2(5) . . . . ?
C16A N4A C19A C1A -174.0(3) . . . . ?
Co1A N4A C19A C1A 2.9(6) . . . . ?
C16A N4A C19A C18A 2.2(4) . . . . ?
Co1A N4A C19A C18A 179.2(3) . . . . ?
C2A C1A C19A N4A 0.7(6) . . . . ?
C20A C1A C19A N4A 175.7(3) . . . . ?
C2A C1A C19A C18A -174.5(4) . . . . ?
C20A C1A C19A C18A 0.6(6) . . . . ?
C17A C18A C19A N4A -1.2(5) . . . . ?
C17A C18A C19A C1A 174.4(4) . . . . ?
C19A C1A C20A C21A 70.4(5) . . . . ?
C2A C1A C20A C21A -114.4(4) . . . . ?
C19A C1A C20A C25A -108.8(4) . . . . ?
C2A C1A C20A C25A 66.4(5) . . . . ?
C26A O1A C21A C22A 6.8(6) . . . . ?
C26A O1A C21A C20A -173.6(4) . . . . ?
C25A C20A C21A O1A 179.6(4) . . . . ?
C1A C20A C21A O1A 0.4(6) . . . . ?
C25A C20A C21A C22A -0.8(6) . . . . ?
C1A C20A C21A C22A -180.0(4) . . . . ?
O1A C21A C22A C23A 178.7(4) . . . . ?
C20A C21A C22A C23A -0.9(7) . . . . ?
C21A C22A C23A C24A 1.9(8) . . . . ?
C22A C23A C24A C25A -1.1(8) . . . . ?
C27A O2A C25A C24A -4.5(8) . . . . ?
C27A O2A C25A C20A 174.6(5) . . . . ?
C23A C24A C25A O2A 178.4(5) . . . . ?
C23A C24A C25A C20A -0.7(7) . . . . ?
C21A C20A C25A O2A -177.6(4) . . . . ?
C1A C20A C25A O2A 1.6(6) . . . . ?
C21A C20A C25A C24A 1.6(7) . . . . ?
C1A C20A C25A C24A -179.2(4) . . . . ?
C5A C6A C28A C33A -84.5(5) . . . . ?
C7A C6A C28A C33A 94.1(5) . . . . ?
C5A C6A C28A C29A 95.0(5) . . . . ?
C7A C6A C28A C29A -86.5(5) . . . . ?
C34A O3A C29A C28A 171.1(5) . . . . ?
C34A O3A C29A C30A -9.5(8) . . . . ?
C33A C28A C29A O3A -177.8(4) . . . . ?
C6A C28A C29A O3A 2.8(6) . . . . ?
C33A C28A C29A C30A 2.9(7) . . . . ?
C6A C28A C29A C30A -176.6(4) . . . . ?
O3A C29A C30A C31A 178.5(5) . . . . ?
C28A C29A C30A C31A -2.2(7) . . . . ?
C29A C30A C31A C32A 0.2(8) . . . . ?
C30A C31A C32A C33A 1.1(8) . . . . ?
C35A O4A C33A C28A 168.5(6) . . . . ?
C35A O4A C33A C32A -12.3(9) . . . . ?
C29A C28A C33A O4A 177.6(4) . . . . ?
C6A C28A C33A O4A -2.9(6) . . . . ?
C29A C28A C33A C32A -1.6(7) . . . . ?
C6A C28A C33A C32A 177.9(4) . . . . ?
C31A C32A C33A O4A -179.5(5) . . . . ?
C31A C32A C33A C28A -0.3(7) . . . . ?
C12A C11A C36A C41A -69.6(5) . . . . ?
C10A C11A C36A C41A 109.4(4) . . . . ?
C12A C11A C36A C37A 107.9(4) . . . . ?
C10A C11A C36A C37A -73.0(5) . . . . ?
C42A O5A C37A C36A 178.7(4) . . . . ?
C42A O5A C37A C38A -0.7(6) . . . . ?
C41A C36A C37A O5A 179.3(4) . . . . ?
C11A C36A C37A O5A 1.7(6) . . . . ?
C41A C36A C37A C38A -1.2(6) . . . . ?
C11A C36A C37A C38A -178.8(4) . . . . ?
O5A C37A C38A C39A 179.8(5) . . . . ?
C36A C37A C38A C39A 0.3(7) . . . . ?
C37A C38A C39A C40A -0.4(8) . . . . ?
C38A C39A C40A C41A 1.3(8) . . . . ?
C43A O6A C41A C36A -179.7(5) . . . . ?
C43A O6A C41A C40A -0.8(7) . . . . ?
C37A C36A C41A O6A -179.1(4) . . . . ?
C11A C36A C41A O6A -1.4(6) . . . . ?
C37A C36A C41A C40A 2.1(6) . . . . ?
C11A C36A C41A C40A 179.7(4) . . . . ?
C39A C40A C41A O6A 179.1(5) . . . . ?
C39A C40A C41A C36A -2.1(7) . . . . ?
C56A P1A C44A C49A 91.7(3) . . . . ?
C50A P1A C44A C49A -18.3(3) . . . . ?
Co1A P1A C44A C49A -143.0(3) . . . . ?
C56A P1A C44A C45A -84.7(3) . . . . ?
C50A P1A C44A C45A 165.3(3) . . . . ?
Co1A P1A C44A C45A 40.6(3) . . . . ?
C49A C44A C45A C46A 3.1(6) . . . . ?
P1A C44A C45A C46A 179.5(3) . . . . ?
C44A C45A C46A C47A -1.9(7) . . . . ?
C45A C46A C47A C48A -0.4(8) . . . . ?
C46A C47A C48A C49A 1.5(8) . . . . ?
C47A C48A C49A C44A -0.3(7) . . . . ?
C45A C44A C49A C48A -2.0(6) . . . . ?
P1A C44A C49A C48A -178.4(3) . . . . ?
C56A P1A C50A C55A 5.0(4) . . . . ?
C44A P1A C50A C55A 112.7(3) . . . . ?
Co1A P1A C50A C55A -118.2(3) . . . . ?
C56A P1A C50A C51A -171.5(3) . . . . ?
C44A P1A C50A C51A -63.8(3) . . . . ?
Co1A P1A C50A C51A 65.4(3) . . . . ?
C55A C50A C51A C52A 0.3(6) . . . . ?
P1A C50A C51A C52A 177.0(3) . . . . ?
C50A C51A C52A C53A 0.4(6) . . . . ?
C51A C52A C53A C54A -0.8(8) . . . . ?
C52A C53A C54A C55A 0.5(8) . . . . ?
C51A C50A C55A C54A -0.5(6) . . . . ?
P1A C50A C55A C54A -177.0(4) . . . . ?
C53A C54A C55A C50A 0.2(7) . . . . ?
C44A P1A C56A C57A 20.9(3) . . . . ?
C50A P1A C56A C57A 126.9(3) . . . . ?
Co1A P1A C56A C57A -109.3(3) . . . . ?
C44A P1A C56A C61A -162.8(3) . . . . ?
C50A P1A C56A C61A -56.8(3) . . . . ?
Co1A P1A C56A C61A 67.1(3) . . . . ?
C61A C56A C57A C58A 2.7(6) . . . . ?
P1A C56A C57A C58A 179.0(3) . . . . ?
C56A C57A C58A C59A 0.1(6) . . . . ?
C57A C58A C59A C60A -2.7(7) . . . . ?
C58A C59A C60A C61A 2.4(7) . . . . ?
C59A C60A C61A C56A 0.4(6) . . . . ?
C57A C56A C61A C60A -2.9(6) . . . . ?
P1A C56A C61A C60A -179.3(3) . . . . ?
